data_1556091
loop_
_publ_author_name
'Ma, Howard Z.'
'McKay, Alasdair I.'
'Mravak, Antonija'
'Scholz, Michael S.'
'White, Jonathan M.'
'Mulder, Roger J.'
'Bieske, Evan J.'
'Bona\<ci\'c-Kouteck\'y, Vlasta'
'O'Hair, Richard A. J.'

_publ_section_title
;
 Structural characterization and gas-phase studies of the [Ag10H8(L)6]2+
 nanocluster dication
;
_journal_name_full Nanoscale
_journal_paper_doi 10.1039/C9NR08321A
_journal_year 2019
_chemical_absolute_configuration ad
_chemical_formula_moiety '0.25(C144 H126 Ag6 B2 Cl4 F8 N6 P12), 0.5(C72 H63 Ag3 Cl2 N3 P6), 0.5(B F4)'
_chemical_formula_sum 'C72 H63 Ag3 B Cl2 F4 N3 P6'
_chemical_formula_weight 1637.39
_chemical_name_systematic '[Ag3Cl2(dppa)3](BF4)'
_chemical_properties_physical
Air-sensitive,Moisture-sensitive,Hygroscopic,Oxygen-sensitive,Light-sensitive,Photo-sensitive
_space_group_crystal_system monoclinic
_space_group_IT_number 4
_space_group_name_Hall 'P 2yb'
_space_group_name_H-M_alt 'P 1 21 1'
_atom_sites_solution_hydrogens geom
_atom_sites_solution_primary dual
_audit_creation_date 2019-05-15
_audit_creation_method
;
Olex2 1.2
(compiled 2018.05.29 svn.r3508 for OlexSys, GUI svn.r5506)
;
_audit_update_record
;
2019-05-29 deposited with the CCDC.	2019-11-14 downloaded from the CCDC.
;
_cell_angle_alpha 90
_cell_angle_beta 103.5346(15)
_cell_angle_gamma 90
_cell_formula_units_Z 4
_cell_length_a 13.9166(2)
_cell_length_b 26.4450(4)
_cell_length_c 19.7632(3)
_cell_measurement_reflns_used 63938
_cell_measurement_temperature 100.01(10)
_cell_measurement_theta_max 76.6830
_cell_measurement_theta_min 2.2990
_cell_volume 7071.35(19)
_computing_cell_refinement 'CrysAlisPro 1.171.40.29a (Rigaku OD, 2018)'
_computing_data_collection 'CrysAlisPro 1.171.40.29a (Rigaku OD, 2018)'
_computing_data_reduction 'CrysAlisPro 1.171.40.29a (Rigaku OD, 2018)'
_computing_molecular_graphics 'Olex2 (Dolomanov et al., 2009)'
_computing_publication_material 'Olex2 (Dolomanov et al., 2009)'
_computing_structure_refinement 'ShelXL (Sheldrick, 2015)'
_computing_structure_solution 'ShelXT (Sheldrick, 2015)'
_diffrn_ambient_environment N~2~
_diffrn_ambient_temperature 100.01(10)
_diffrn_detector 'CCD plate'
_diffrn_detector_area_resol_mean 10.0000
_diffrn_detector_type HyPix
_diffrn_measured_fraction_theta_full 0.997
_diffrn_measured_fraction_theta_max 0.983
_diffrn_measurement_details
;
List of Runs (angles in degrees, time in seconds):

  # Type    Start    End  Width  t~exp~   \w     \q     \k     \f   Frames
#--------------------------------------------------------------------------
  1  \w    -17.00  13.00   0.50    0.52    --   48.20 -31.00  63.00   60
  2  \w     34.00  59.00   0.50    0.52    --   48.20  56.00  -8.22   50
  3  \w     38.00  90.00   0.50    0.52    --   48.20  53.00  32.92  104
  4  \w     34.00  60.00   0.50    0.52    --   48.20  54.00  18.61   52
  5  \w     91.00 116.00   0.50    2.09    --  107.75  61.00 -60.00   50
  6  \w    100.00 127.00   0.50    2.09    --  107.75  45.00 -30.00   54
  7  \w    143.00 169.00   0.50    2.09    --  107.75  45.00 -30.00   52
  8  \w    149.00 175.00   0.50    2.09    --  107.75  61.00  30.00   52
  9  \w    133.00 173.00   0.50    2.09    --  107.75  15.00 -30.00   80
 10  \w    141.00 175.00   0.50    2.09    --  107.75  61.00 -90.00   68
 11  \w    124.00 158.00   0.50    2.09    --  107.75  31.00-136.00   68
 12  \w    135.00 178.00   0.50    2.09    --  107.75  61.00-180.00   86
 13  \w    123.00 149.00   0.50    2.09    --  107.75  77.00 -90.00   52
 14  \w    108.00 134.00   0.50    2.09    --  107.75  61.00-120.00   52
 15  \w    116.00 164.00   0.50    2.09    --  107.75  77.00-120.00   96
 16  \w     96.00 176.00   0.50    2.09    --  107.75  45.00 -60.00  160
 17  \w    115.00 141.00   0.50    2.09    --  107.75  15.00   0.00   52
 18  \w     97.00 138.00   0.50    2.09    --  107.75  45.00  30.00   82
 19  \w    101.00 151.00   0.50    2.09    --  107.75  45.00   0.00  100
 20  \w     96.00 136.00   0.50    2.09    --  107.75  45.00  60.00   80
 21  \w    153.00 178.00   0.50    2.09    --  107.75  61.00 120.00   50
 22  \w     99.00 166.00   0.50    2.09    --  107.75  15.00 120.00  134
 23  \w     91.00 133.00   0.50    2.09    --  107.75  61.00  30.00   84
 24  \w     91.00 116.00   0.50    2.09    --  107.75  61.00 -30.00   50
 25  \w     91.00 116.00   0.50    2.09    --  107.75  61.00 -90.00   50
 26  \w    102.00 178.00   0.50    2.09    --  107.75  77.00-150.00  152
 27  \w     95.00 166.00   0.50    2.09    --  107.75  47.00 -18.15  142
 28  \w     97.00 178.00   0.50    2.09    --  107.75 125.00  90.00  162
 29  \w    103.00 128.00   0.50    2.09    --  107.75  15.00 -30.00   50
 30  \w     92.00 135.00   0.50    2.09    --  107.75  61.00   0.00   86
 31  \w     98.00 129.00   0.50    2.09    --  107.75  61.00 120.00   62
 32  \w     39.00  69.00   0.50    2.09    --  107.75 -61.00   0.00   60
 33  \w     64.00 105.00   0.50    2.09    --  107.75 -94.00  60.00   82
 34  \w     83.00 116.00   0.50    2.09    --  107.75-125.00  60.00   66
 35  \w     60.00 107.00   0.50    2.09    --  107.75 -94.00 120.00   94
 36  \w     63.00  94.00   0.50    2.09    --  107.75-125.00 120.00   62
 37  \w     58.00  83.00   0.50    2.09    --  107.75 -94.00 150.00   50
 38  \w     57.00  82.00   0.50    2.09    --  107.75 -94.00  90.00   50
 39  \w     44.00  76.00   0.50    2.09    --  107.75-125.00  60.00   64
 40  \w     37.00  62.00   0.50    2.09    --  107.75 -94.00  60.00   50
 41  \w     40.00 109.00   0.50    2.09    --  107.75 -94.00   0.00  138
 42  \w     73.00 109.00   0.50    2.09    --  107.75 -94.00 -90.00   72
 43  \w     70.00  96.00   0.50    2.09    --  107.75 -94.00-180.00   52
 44  \w     38.00  68.00   0.50    2.09    --  107.75 -61.00 -90.00   60
 45  \w     39.00 109.00   0.50    2.09    --  107.75 -94.00-150.00  140
 46  \w     44.00  86.00   0.50    2.09    --  107.75 -94.00-120.00   84
 47  \w     36.00  65.00   0.50    2.09    --  107.75 -94.00-180.00   58
 48  \w     43.00  68.00   0.50    2.09    --  107.75 -61.00-120.00   50
 49  \w     45.00  70.00   0.50    2.09    --  107.75 -94.00 -30.00   50
 50  \w     37.00  63.00   0.50    2.09    --  107.75 -61.00  90.00   52
 51  \w     36.00  65.00   0.50    2.09    --  107.75 -61.00 120.00   58
 52  \w     36.00  68.00   0.50    2.09    --  107.75 -61.00 150.00   64
 53  \w     55.00  80.00   0.50    0.52    --   48.20  31.00-136.00   50
 54  \w     97.00 171.00   0.50    2.09    --  107.75  15.00-150.00  148
 55  \w    -21.00  27.00   0.50    0.52    --  -48.20  19.00 -60.00   96
 56  \w    -21.00  27.00   0.50    0.52    --  -48.20  19.00   0.00   96
 57  \w    -33.00  22.00   0.50    0.52    --  -48.20  31.00-136.00  110
 58  \w    -48.00 -20.00   0.50    2.09    --  -86.25  45.00  30.00   56
 59  \w    -18.00  20.00   0.50    0.52    --  -48.20  19.00 120.00   76
 60  \w    -67.00 -42.00   0.50    0.52    --  -48.20 -37.00 -60.00   50
 61  \w    -65.00 -39.00   0.50    0.52    --  -48.20 -37.00-120.00   52
 62  \w    -97.00 -72.00   0.50    2.09    --  -86.25 -54.00  -1.43   50
 63  \w    -97.00 -72.00   0.50    2.09    --  -86.25 -54.00 -11.27   50
 64  \w    -97.00 -72.00   0.50    2.09    --  -86.25 -55.00   3.59   50
 65  \w    -97.00 -72.00   0.50    2.09    --  -86.25 -54.00 -18.15   50
 66  \w   -100.00 -74.00   0.50    2.09    --  -86.25 -52.00 -80.73   52
 67  \w    -98.00 -72.00   0.50    2.09    --  -86.25 -53.00-104.52   52
 68  \w    -98.00 -72.00   0.50    2.09    --  -86.25 -52.00 -46.70   52
 69  \w    -98.00 -73.00   0.50    2.09    --  -86.25 -49.00 -16.40   50
 70  \w    -98.00 -73.00   0.50    2.09    --  -86.25 -54.00 -55.31   50
 71  \w    -99.00 -74.00   0.50    2.09    --  -86.25 -49.00-105.52   50
 72  \w    -98.00 -82.50   0.50    2.09    --  -86.25 -54.00 -69.79   31
;
_diffrn_measurement_device 'four-circle diffractometer'
_diffrn_measurement_device_type 'XtaLAB Synergy, Dualflex, HyPix'
_diffrn_measurement_method '\w scans'
_diffrn_orient_matrix_type 'CrysAlisPro convention (1999,Acta A55,543-557)'
_diffrn_orient_matrix_UB_11 0.0546856000
_diffrn_orient_matrix_UB_12 0.0191809000
_diffrn_orient_matrix_UB_13 0.0723970000
_diffrn_orient_matrix_UB_21 0.0996568000
_diffrn_orient_matrix_UB_22 -0.0140651000
_diffrn_orient_matrix_UB_23 -0.0162484000
_diffrn_orient_matrix_UB_31 0.0066792000
_diffrn_orient_matrix_UB_32 0.0531581000
_diffrn_orient_matrix_UB_33 -0.0304292000
_diffrn_radiation_monochromator mirror
_diffrn_radiation_probe x-ray
_diffrn_radiation_type CuK\a
_diffrn_radiation_wavelength 1.54184
_diffrn_reflns_av_R_equivalents 0.0815
_diffrn_reflns_av_unetI/netI 0.0514
_diffrn_reflns_Laue_measured_fraction_full 0.997
_diffrn_reflns_Laue_measured_fraction_max 0.983
_diffrn_reflns_limit_h_max 17
_diffrn_reflns_limit_h_min -17
_diffrn_reflns_limit_k_max 33
_diffrn_reflns_limit_k_min -30
_diffrn_reflns_limit_l_max 24
_diffrn_reflns_limit_l_min -24
_diffrn_reflns_number 132667
_diffrn_reflns_point_group_measured_fraction_full 0.966
_diffrn_reflns_point_group_measured_fraction_max 0.939
_diffrn_reflns_theta_full 67.684
_diffrn_reflns_theta_max 77.922
_diffrn_reflns_theta_min 2.299
_diffrn_source 'micro-focus sealed X-ray tube'
_diffrn_source_type 'PhotonJet (Cu) X-ray Source'
_exptl_absorpt_coefficient_mu 9.018
_exptl_absorpt_correction_T_max 1.00000
_exptl_absorpt_correction_T_min 0.63085
_exptl_absorpt_correction_type multi-scan
_exptl_absorpt_process_details
;
CrysAlisPro 1.171.40.29a (Rigaku Oxford Diffraction, 2018)
Empirical absorption correction using spherical harmonics,
 implemented in SCALE3 ABSPACK scaling algorithm.
;
_exptl_crystal_colour yellow
_exptl_crystal_colour_primary yellow
_exptl_crystal_density_diffrn 1.538
_exptl_crystal_description block
_exptl_crystal_F_000 3288
_exptl_crystal_recrystallization_method 'Re-crystallisation from solvent'
_exptl_crystal_size_max 0.1
_exptl_crystal_size_mid 0.03
_exptl_crystal_size_min 0.03
_refine_diff_density_max 1.612
_refine_diff_density_min -1.641
_refine_diff_density_rms 0.124
_refine_ls_abs_structure_details
;
 Refined as an inversion twin.
;
_refine_ls_abs_structure_Flack 0.051(9)
_refine_ls_extinction_method none
_refine_ls_goodness_of_fit_ref 1.060
_refine_ls_hydrogen_treatment constr
_refine_ls_matrix_type full
_refine_ls_number_parameters 1744
_refine_ls_number_reflns 28371
_refine_ls_number_restraints 501
_refine_ls_restrained_S_all 1.053
_refine_ls_R_factor_all 0.0592
_refine_ls_R_factor_gt 0.0565
_refine_ls_shift/su_max 0.050
_refine_ls_shift/su_mean 0.001
_refine_ls_structure_factor_coef Fsqd
_refine_ls_weighting_details 'w=1/[\s^2^(Fo^2^)+(0.0885P)^2^+15.1394P] where P=(Fo^2^+2Fc^2^)/3'
_refine_ls_weighting_scheme calc
_refine_ls_wR_factor_gt 0.1516
_refine_ls_wR_factor_ref 0.1542
_reflns_Friedel_coverage 0.867
_reflns_Friedel_fraction_full 0.934
_reflns_Friedel_fraction_max 0.892
_reflns_number_gt 26575
_reflns_number_total 28371
_reflns_threshold_expression 'I > 2\s(I)'
_cod_data_source_file c9nr08321a2.cif
_cod_data_source_block aim047
_cod_original_cell_volume 7071.37(18)
_cod_database_code 1556091
_shelx_shelxl_version_number 2018/3
_chemical_oxdiff_formula 'Ag3 P6 N3 Cl2 C72 B1 F4 H63 O0.5'
_shelx_space_group_comment
;
The symmetry employed for this shelxl refinement is uniquely defined
by the following loop, which should always be used as a source of
symmetry information in preference to the above space-group names.
They are only intended as comments.
;
_shelx_estimated_absorpt_t_max 0.774
_shelx_estimated_absorpt_t_min 0.466
_diffrn_oxdiff_digest_frames
;
014a9ea5661e5889e86a3e098d2c403492051990389
;
_reflns_odcompleteness_completeness 99.65
_reflns_odcompleteness_iscentric 1
_reflns_odcompleteness_theta 75.12
_olex2_refinement_description
;
1. Twinned data refinement
 Scales: 0.949(9)
 0.051(9)
2. Fixed Uiso
 At 1.2 times of:
  All C(H) groups, All N(H) groups
3. Restrained distances
 C17-C18 \\sim C18-C13 \\sim C13-C14 \\sim C14-C15 \\sim C15-C16 \\sim C16-C17
 with sigma of 0.02
 C17-C15 \\sim C17-C15 \\sim C14-C18 \\sim C14-C16 \\sim C16-C18 \\sim C15-C13
 with sigma of 0.04
 C14A-C13A \\sim C13A-C18A \\sim C18A-C17A \\sim C17A-C16A \\sim C16A-C15A
\\sim C15A-C14A
 with sigma of 0.02
 C14A-C16A \\sim C14A-C16A \\sim C17A-C13A \\sim C17A-C15A \\sim C15A-C13A
\\sim C16A-C18A
 with sigma of 0.04
 C76-C75 \\sim C75-C74 \\sim C74-C73 \\sim C73-C78 \\sim C78-C77 \\sim C77-C76
 with sigma of 0.02
 C76-C78 \\sim C76-C78 \\sim C73-C75 \\sim C73-C77 \\sim C77-C75 \\sim C78-C74
 with sigma of 0.04
 C73A-C78A \\sim C78A-C77A \\sim C77A-C76A \\sim C76A-C75A \\sim C75A-C74A
\\sim C74A-C73A
 with sigma of 0.02
 C73A-C75A \\sim C73A-C75A \\sim C76A-C78A \\sim C76A-C74A \\sim C74A-C78A
\\sim C75A-C77A
 with sigma of 0.04
 C82-C81 \\sim C81-C80 \\sim C80-C79 \\sim C79-C84 \\sim C84-C83 \\sim C83-C82
 with sigma of 0.02
 C82-C84 \\sim C82-C84 \\sim C79-C81 \\sim C79-C83 \\sim C83-C81 \\sim C84-C80
 with sigma of 0.04
4. Restrained planarity
 C17, C18, C13, C14, C15, C16
 with sigma of 0.1
 C14A, C13A, C18A, C17A, C16A, C15A
 with sigma of 0.1
 C76, C75, C74, C73, C78, C77
 with sigma of 0.1
 C73A, C78A, C77A, C76A, C75A, C74A
 with sigma of 0.1
 C82, C81, C80, C79, C84, C83
 with sigma of 0.1
5. Uiso/Uaniso restraints and constraints
C17 \\sim C18 \\sim C13 \\sim C14 \\sim C15 \\sim C16: within 2A with sigma of
0.02 and sigma for terminal atoms of 0.04
C14A \\sim C13A \\sim C18A \\sim C17A \\sim C16A \\sim C15A: within 2A with
sigma of 0.02 and sigma for terminal atoms of 0.04
C76 \\sim C75 \\sim C74 \\sim C73 \\sim C78 \\sim C77: within 2A with sigma of
0.04 and sigma for terminal atoms of 0.08
C73A \\sim C78A \\sim C77A \\sim C76A \\sim C75A \\sim C74A: within 2A with
sigma of 0.04 and sigma for terminal atoms of 0.08
C82 \\sim C81 \\sim C80 \\sim C79 \\sim C84 \\sim C83: within 2A with sigma of
0.04 and sigma for terminal atoms of 0.08
Uanis(C13) = Uanis(C13A)
6. Rigid body (RIGU) restrains
 C17, C18, C13, C14, C15, C16
 with sigma for 1-2 distances of 0.003 and sigma for 1-3 distances of 0.003
 C14A, C13A, C18A, C17A, C16A, C15A
 with sigma for 1-2 distances of 0.003 and sigma for 1-3 distances of 0.003
 C76, C75, C74, C73, C78, C77
 with sigma for 1-2 distances of 0.004 and sigma for 1-3 distances of 0.004
 C73A, C78A, C77A, C76A, C75A, C74A
 with sigma for 1-2 distances of 0.004 and sigma for 1-3 distances of 0.004
 C82, C81, C80, C79, C84, C83
 with sigma for 1-2 distances of 0.004 and sigma for 1-3 distances of 0.004
7. Others
 Sof(C14A)=Sof(H14A)=Sof(C13A)=Sof(C18A)=Sof(H18A)=Sof(C17A)=Sof(H17A)=
 Sof(C16A)=Sof(H16A)=Sof(C15A)=Sof(H15A)=1-FVAR(1)
 Sof(C17)=Sof(H17)=Sof(C18)=Sof(H18)=Sof(C13)=Sof(C14)=Sof(H14)=Sof(C15)=
 Sof(H15)=Sof(C16)=Sof(H16)=FVAR(1)
 Sof(C73A)=Sof(C78A)=Sof(H78A)=Sof(C77A)=Sof(H77A)=Sof(C76A)=Sof(H76A)=
 Sof(C75A)=Sof(H75A)=Sof(C74A)=Sof(H74A)=1-FVAR(2)
 Sof(C76)=Sof(H76)=Sof(C75)=Sof(H75)=Sof(C74)=Sof(H74)=Sof(C73)=Sof(C78)=
 Sof(H78)=Sof(C77)=Sof(H77)=FVAR(2)
8.a Aromatic/amide H refined with riding coordinates:
 N5(H5), C126(H126), N1(H1), C10(H10), C24(H24), C98(H98), C110(H110),
 C136(H136), C69(H69), C129(H129), C111(H111), C8(H8), N4(H4), C12(H12),
 C128(H128), C125(H125), C122(H122), C23(H23), C9(H9), C40(H40), C116(H116),
 C63(H63), N2(H2), C112(H112), C50(H50), C54(H54), C42(H42), C114(H114),
 C36(H36), C46(H46), C62(H62), N6(H6), C44(H44), C92(H92), C68(H68), C48(H48),
 C20(H20), C22(H22), C123(H123), C56(H56), C66(H66), C86(H86), C117(H117),
 C104(H104), C64(H64), C93(H93), C131(H131), C30(H30), C130(H130), N3(H3),
 C6(H6A), C113(H113), C100(H100), C65(H65), C41(H41), C11(H11), C135(H135),
 C51(H51), C143(H143), C28(H28), C144(H144), C57(H57), C137(H137), C138(H138),
 C99(H99), C132(H132), C29(H29), C134(H134), C45(H45), C105(H105), C35(H35),
 C119(H119), C39(H39), C118(H118), C87(H87), C70(H70), C2(H2A), C3(H3A),
 C142(H142), C26(H26), C27(H27), C94(H94), C89(H89), C53(H53), C88(H88),
 C141(H141), C106(H106), C52(H52), C96(H96), C60(H60), C108(H108), C124(H124),
 C47(H47), C107(H107), C140(H140), C120(H120), C21(H21), C95(H95), C5(H5A),
 C34(H34), C101(H101), C38(H38), C102(H102), C90(H90), C4(H4A), C71(H71),
 C59(H59), C72(H72), C58(H58), C33(H33), C32(H32), C17(H17), C18(H18), C14(H14),
  C15(H15), C16(H16), C14A(H14A), C18A(H18A), C17A(H17A), C16A(H16A),
 C15A(H15A), C82(H82), C81(H81), C80(H80), C84(H84), C83(H83), C76(H76),
 C75(H75), C74(H74), C78(H78), C77(H77), C78A(H78A), C77A(H77A), C76A(H76A),
 C75A(H75A), C74A(H74A)
;
_olex2_submission_special_instructions 'No special instructions were received'
_oxdiff_exptl_absorpt_empirical_details
;
Empirical correction (ABSPACK) includes:
- Absorption correction using spherical harmonics
- Frame scaling
;
_oxdiff_exptl_absorpt_empirical_full_max 1.678
_oxdiff_exptl_absorpt_empirical_full_min 0.628

loop_
_space_group_symop_operation_xyz
'x, y, z'
'-x, y+1/2, -z'

loop_
_atom_site_label
_atom_site_type_symbol
_atom_site_fract_x
_atom_site_fract_y
_atom_site_fract_z
_atom_site_U_iso_or_equiv
_atom_site_adp_type
_atom_site_occupancy
_atom_site_site_symmetry_order
_atom_site_calc_flag
_atom_site_refinement_flags_posn
_atom_site_refinement_flags_adp
_atom_site_refinement_flags_occupancy
_atom_site_disorder_assembly
_atom_site_disorder_group
Ag6 Ag 0.62205(5) 0.29880(3) 0.39964(4) 0.03497(15) Uani 1 1 d . . . . .
Ag1 Ag 0.48905(5) 0.16585(3) -0.16781(4) 0.04070(17) Uani 1 1 d . . . . .
Ag4 Ag 0.78515(5) 0.22578(3) 0.35588(4) 0.03616(16) Uani 1 1 d . . . . .
Ag3 Ag 0.71238(5) 0.20917(3) -0.15448(4) 0.03554(16) Uani 1 1 d . . . . .
Ag2 Ag 0.55095(6) 0.27827(3) -0.11020(4) 0.04080(18) Uani 1 1 d . . . . .
Ag5 Ag 0.84196(5) 0.33841(3) 0.40615(4) 0.03677(16) Uani 1 1 d . . . . .
Cl2 Cl 0.53958(19) 0.24346(10) -0.23822(12) 0.0389(5) Uani 1 1 d . . . . .
Cl1 Cl 0.62547(18) 0.18885(10) -0.05214(12) 0.0398(5) Uani 1 1 d . . . . .
P10 P 0.58692(18) 0.38187(10) 0.44095(14) 0.0342(5) Uani 1 1 d . . . . .
P7 P 0.94513(18) 0.22055(10) 0.32617(13) 0.0348(5) Uani 1 1 d . . . . .
P9 P 0.79324(18) 0.41823(9) 0.44850(14) 0.0351(5) Uani 1 1 d . . . . .
P5 P 0.74670(17) 0.12536(10) -0.19515(13) 0.0321(5) Uani 1 1 d . . . . .
P8 P 1.00200(18) 0.32539(10) 0.37972(15) 0.0380(5) Uani 1 1 d . . . . .
Cl3 Cl 0.70268(18) 0.31542(11) 0.29331(12) 0.0417(5) Uani 1 1 d . . . . .
P4 P 0.82560(18) 0.28009(10) -0.13584(12) 0.0332(5) Uani 1 1 d . . . . .
Cl4 Cl 0.79572(17) 0.26267(9) 0.48149(11) 0.0328(4) Uani 1 1 d . . . . .
P2 P 0.38716(19) 0.28481(11) -0.08614(13) 0.0373(5) Uani 1 1 d . . . . .
P1 P 0.33057(19) 0.17992(11) -0.13946(15) 0.0387(6) Uani 1 1 d . . . . .
P6 P 0.5404(2) 0.08654(10) -0.21049(15) 0.0380(5) Uani 1 1 d . . . . .
P11 P 0.50902(16) 0.22743(10) 0.37957(12) 0.0318(5) Uani 1 1 d . . . . .
P12 P 0.65567(18) 0.16184(12) 0.33203(13) 0.0396(6) Uani 1 1 d . . . . .
P3 P 0.67740(19) 0.34382(10) -0.08660(13) 0.0360(5) Uani 1 1 d . . . . .
F1 F 0.3949(11) 0.1096(3) 0.3921(5) 0.098(4) Uani 1 1 d . . . . .
C109 C 0.5565(7) 0.3830(4) 0.5254(6) 0.038(2) Uani 1 1 d . . . . .
F3 F 0.3520(8) 0.0275(3) 0.3871(6) 0.079(3) Uani 1 1 d . . . . .
N5 N 0.6705(7) 0.4284(4) 0.4418(5) 0.0407(19) Uani 1 1 d . . . . .
H5 H 0.649714 0.459097 0.438717 0.049 Uiso 1 1 calc R . . . .
C126 C 0.3423(8) 0.2006(5) 0.2741(7) 0.048(3) Uani 1 1 d . . . . .
H126 H 0.369418 0.168331 0.275978 0.058 Uiso 1 1 calc R . . . .
C61 C 0.4844(8) 0.0738(4) -0.3013(6) 0.040(2) Uani 1 1 d . . . . .
N1 N 0.3129(7) 0.2329(4) -0.0961(6) 0.047(2) Uani 1 1 d . . . . .
H1 H 0.262726 0.233680 -0.077671 0.057 Uiso 1 1 calc R . . . .
C121 C 0.3927(7) 0.2381(4) 0.3159(5) 0.0335(19) Uani 1 1 d . . . . .
C10 C 0.0712(8) 0.1857(5) -0.3345(6) 0.045(2) Uani 1 1 d . . . . .
H10 H 0.019426 0.188577 -0.373709 0.054 Uiso 1 1 calc R . . . .
C115 C 0.4777(7) 0.4087(4) 0.3819(6) 0.039(2) Uani 1 1 d . . . . .
C24 C 0.4398(16) 0.2639(6) 0.0522(7) 0.075(5) Uani 1 1 d . . . . .
H24 H 0.461067 0.233465 0.037281 0.090 Uiso 1 1 calc R . . . .
C98 C 0.7892(8) 0.4667(4) 0.3243(7) 0.043(2) Uani 1 1 d . . . . .
H98 H 0.751605 0.438989 0.305006 0.051 Uiso 1 1 calc R . . . .
C110 C 0.5401(10) 0.4258(5) 0.5600(7) 0.051(3) Uani 1 1 d . . . . .
H110 H 0.545655 0.457166 0.539910 0.061 Uiso 1 1 calc R . . . .
C136 C 0.5563(12) 0.1385(8) 0.0984(11) 0.080(5) Uani 1 1 d . . . . .
H136 H 0.538751 0.131770 0.050920 0.095 Uiso 1 1 calc R . . . .
C69 C 0.4252(9) -0.0466(5) -0.1596(7) 0.049(3) Uani 1 1 d . . . . .
H69 H 0.380789 -0.070965 -0.182020 0.059 Uiso 1 1 calc R . . . .
C129 C 0.3541(9) 0.2187(5) 0.5319(6) 0.049(3) Uani 1 1 d . . . . .
H129 H 0.290855 0.226043 0.537065 0.059 Uiso 1 1 calc R . . . .
C111 C 0.5161(12) 0.4242(5) 0.6225(8) 0.060(3) Uani 1 1 d . . . . .
H111 H 0.502784 0.453851 0.643847 0.072 Uiso 1 1 calc R . . . .
C8 C 0.1300(8) 0.1710(4) -0.2109(6) 0.041(2) Uani 1 1 d . . . . .
H8 H 0.116703 0.163405 -0.168044 0.049 Uiso 1 1 calc R . . . .
N4 N 1.0230(7) 0.2708(4) 0.3410(5) 0.0415(19) Uani 1 1 d . . . . .
H4 H 1.077414 0.268349 0.327717 0.050 Uiso 1 1 calc R . . . .
C7 C 0.2265(8) 0.1796(4) -0.2157(6) 0.039(2) Uani 1 1 d . . . . .
C12 C 0.2447(8) 0.1903(5) -0.2794(6) 0.046(2) Uani 1 1 d . . . . .
H12 H 0.309325 0.195769 -0.283070 0.055 Uiso 1 1 calc R . . . .
C128 C 0.3757(8) 0.2251(5) 0.4681(6) 0.042(2) Uani 1 1 d . . . . .
H128 H 0.327383 0.236578 0.430449 0.051 Uiso 1 1 calc R . . . .
F2 F 0.4551(12) 0.0581(7) 0.3256(7) 0.149(8) Uani 1 1 d . . . . .
C133 C 0.6106(9) 0.1528(6) 0.2361(7) 0.060(4) Uani 1 1 d . . . . .
C25 C 0.7179(9) 0.3585(5) 0.0051(6) 0.047(3) Uani 1 1 d . . . . .
C125 C 0.2502(9) 0.2102(5) 0.2284(7) 0.056(3) Uani 1 1 d . . . . .
H125 H 0.216059 0.184154 0.201475 0.067 Uiso 1 1 calc R . . . .
C49 C 0.7799(8) 0.1262(4) -0.2794(5) 0.037(2) Uani 1 1 d . . . . .
C122 C 0.3505(7) 0.2864(4) 0.3114(6) 0.038(2) Uani 1 1 d . . . . .
H122 H 0.383655 0.312232 0.339278 0.045 Uiso 1 1 calc R . . . .
C1 C 0.3022(9) 0.1290(6) -0.0853(6) 0.050(3) Uani 1 1 d . . . . .
C23 C 0.4527(19) 0.2742(8) 0.1232(8) 0.091(6) Uani 1 1 d . . . . .
H23 H 0.484498 0.250308 0.155343 0.109 Uiso 1 1 calc R . . . .
C9 C 0.0528(8) 0.1737(5) -0.2703(6) 0.044(2) Uani 1 1 d . . . . .
H9 H -0.011597 0.167402 -0.266900 0.053 Uiso 1 1 calc R . . . .
C40 C 1.1252(9) 0.2499(6) 0.0168(6) 0.051(3) Uani 1 1 d . . . . .
H40 H 1.185949 0.243608 0.047184 0.061 Uiso 1 1 calc R . . . .
C55 C 0.8532(9) 0.0996(5) -0.1342(7) 0.051(3) Uani 1 1 d . . . . .
C116 C 0.4781(7) 0.4106(4) 0.3122(6) 0.040(2) Uani 1 1 d . . . . .
H116 H 0.534058 0.400506 0.297678 0.048 Uiso 1 1 calc R . . . .
C63 C 0.4933(9) 0.0503(5) -0.4181(7) 0.050(3) Uani 1 1 d . . . . .
H63 H 0.529351 0.037994 -0.448690 0.060 Uiso 1 1 calc R . . . .
C91 C 1.1039(8) 0.3309(4) 0.4577(6) 0.040(2) Uani 1 1 d . . . . .
N2 N 0.7828(7) 0.3356(4) -0.1143(4) 0.0415(19) Uani 1 1 d . . . . .
H2 H 0.817138 0.362109 -0.117604 0.050 Uiso 1 1 calc R . . . .
C112 C 0.5113(11) 0.3762(5) 0.6556(6) 0.055(3) Uani 1 1 d . . . . .
H112 H 0.497553 0.374553 0.699390 0.066 Uiso 1 1 calc R . . . .
C127 C 0.4706(8) 0.2142(4) 0.4600(5) 0.037(2) Uani 1 1 d . . . . .
C19 C 0.3952(8) 0.2996(4) 0.0050(5) 0.037(2) Uani 1 1 d . . . . .
C97 C 0.8242(7) 0.4690(4) 0.3962(7) 0.042(2) Uani 1 1 d . . . . .
C50 C 0.7782(8) 0.1721(5) -0.3131(5) 0.040(2) Uani 1 1 d . . . . .
H50 H 0.763103 0.201512 -0.291826 0.048 Uiso 1 1 calc R . . . .
C54 C 0.8029(7) 0.0825(4) -0.3116(6) 0.040(2) Uani 1 1 d . . . . .
H54 H 0.805556 0.051353 -0.289258 0.048 Uiso 1 1 calc R . . . .
C42 C 0.9860(9) 0.2222(5) -0.0706(5) 0.045(2) Uani 1 1 d . . . . .
H42 H 0.952290 0.196605 -0.098738 0.054 Uiso 1 1 calc R . . . .
C114 C 0.5510(7) 0.3364(4) 0.5572(6) 0.040(2) Uani 1 1 d . . . . .
H114 H 0.563553 0.306970 0.535086 0.048 Uiso 1 1 calc R . . . .
C67 C 0.5080(9) 0.0317(5) -0.1639(6) 0.044(2) Uani 1 1 d . . . . .
C36 C 0.6647(11) 0.4250(6) -0.1801(7) 0.057(3) Uani 1 1 d . . . . .
H36 H 0.714179 0.408917 -0.196449 0.068 Uiso 1 1 calc R . . . .
C46 C 0.9071(11) 0.3146(5) -0.3437(6) 0.051(3) Uani 1 1 d . . . . .
H46 H 0.921990 0.320763 -0.386387 0.061 Uiso 1 1 calc R . . . .
C62 C 0.5396(10) 0.0561(4) -0.3477(7) 0.047(3) Uani 1 1 d . . . . .
H62 H 0.606268 0.048315 -0.331724 0.056 Uiso 1 1 calc R . . . .
N6 N 0.5519(7) 0.1708(4) 0.3603(4) 0.0373(18) Uani 1 1 d . . . . .
H6 H 0.517994 0.144440 0.365290 0.045 Uiso 1 1 calc R . . . .
C44 C 0.7874(9) 0.3061(5) -0.2740(6) 0.044(2) Uani 1 1 d . . . . .
H44 H 0.722159 0.306923 -0.270039 0.053 Uiso 1 1 calc R . . . .
C92 C 1.0841(8) 0.3150(5) 0.5198(6) 0.046(2) Uani 1 1 d . . . . .
H92 H 1.021522 0.302999 0.520443 0.055 Uiso 1 1 calc R . . . .
C68 C 0.4469(8) -0.0066(4) -0.1973(6) 0.042(2) Uani 1 1 d . . . . .
H68 H 0.420868 -0.005105 -0.245065 0.050 Uiso 1 1 calc R . . . .
C48 C 0.9602(8) 0.2947(4) -0.2224(6) 0.042(2) Uani 1 1 d . . . . .
H48 H 1.011423 0.288101 -0.183926 0.051 Uiso 1 1 calc R . . . .
C20 C 0.3575(10) 0.3429(6) 0.0282(7) 0.058(3) Uani 1 1 d . . . . .
H20 H 0.322374 0.366014 -0.003647 0.070 Uiso 1 1 calc R . . . .
C22 C 0.4217(15) 0.3162(8) 0.1461(8) 0.081(5) Uani 1 1 d . . . . .
H22 H 0.432765 0.322178 0.193669 0.097 Uiso 1 1 calc R . . . .
C123 C 0.2618(9) 0.2963(4) 0.2669(6) 0.043(2) Uani 1 1 d . . . . .
H123 H 0.234814 0.328558 0.265131 0.052 Uiso 1 1 calc R . . . .
C56 C 0.9456(8) 0.0896(5) -0.1497(6) 0.043(2) Uani 1 1 d . . . . .
H56 H 0.954322 0.095180 -0.194381 0.051 Uiso 1 1 calc R . . . .
C66 C 0.3861(8) 0.0856(4) -0.3271(6) 0.042(2) Uani 1 1 d . . . . .
H66 H 0.349956 0.098149 -0.296750 0.051 Uiso 1 1 calc R . . . .
C31 C 0.6335(10) 0.4043(5) -0.1256(6) 0.049(3) Uani 1 1 d . . . . .
C86 C 1.0325(8) 0.3614(6) 0.2528(7) 0.053(3) Uani 1 1 d . . . . .
H86 H 1.026492 0.327792 0.238566 0.064 Uiso 1 1 calc R . . . .
C117 C 0.3954(8) 0.4275(4) 0.2634(6) 0.043(2) Uani 1 1 d . . . . .
H117 H 0.396677 0.428753 0.216644 0.052 Uiso 1 1 calc R . . . .
C43 C 0.8625(8) 0.2951(4) -0.2158(5) 0.036(2) Uani 1 1 d . . . . .
C104 C 0.9593(8) 0.4250(5) 0.5582(7) 0.047(3) Uani 1 1 d . . . . .
H104 H 0.994545 0.414943 0.525910 0.057 Uiso 1 1 calc R . . . .
C103 C 0.8552(8) 0.4333(4) 0.5369(7) 0.044(2) Uani 1 1 d . . . . .
C64 C 0.3971(11) 0.0622(4) -0.4424(6) 0.051(3) Uani 1 1 d . . . . .
H64 H 0.368537 0.059097 -0.489697 0.061 Uiso 1 1 calc R . . . .
C93 C 1.1553(9) 0.3169(5) 0.5799(7) 0.054(3) Uani 1 1 d . . . . .
H93 H 1.141147 0.306406 0.621392 0.065 Uiso 1 1 calc R . . . .
C131 C 0.5195(9) 0.1916(5) 0.5800(6) 0.046(2) Uani 1 1 d . . . . .
H131 H 0.568059 0.180647 0.617960 0.055 Uiso 1 1 calc R . . . .
C30 C 0.7819(10) 0.3987(6) 0.0290(7) 0.056(3) Uani 1 1 d . . . . .
H30 H 0.803154 0.419511 -0.002600 0.067 Uiso 1 1 calc R . . . .
C130 C 0.4245(10) 0.2016(5) 0.5883(6) 0.049(3) Uani 1 1 d . . . . .
H130 H 0.408971 0.196805 0.631126 0.059 Uiso 1 1 calc R . . . .
N3 N 0.6644(6) 0.0780(3) -0.1986(5) 0.0375(18) Uani 1 1 d . . . . .
H3 H 0.686669 0.047520 -0.194065 0.045 Uiso 1 1 calc R . . . .
C6 C 0.2956(8) 0.0804(5) -0.1107(7) 0.048(3) Uani 1 1 d . . . . .
H6A H 0.300638 0.074700 -0.156194 0.058 Uiso 1 1 calc R . . . .
C113 C 0.5271(9) 0.3333(5) 0.6219(6) 0.050(3) Uani 1 1 d . . . . .
H113 H 0.521959 0.301910 0.641842 0.060 Uiso 1 1 calc R . . . .
F4 F 0.3007(18) 0.0756(5) 0.2942(8) 0.157(8) Uani 1 1 d . . . . .
C100 C 0.8654(9) 0.5438(5) 0.3073(9) 0.060(4) Uani 1 1 d . . . . .
H100 H 0.879835 0.568358 0.277490 0.072 Uiso 1 1 calc R . . . .
C85 C 1.0296(7) 0.3735(4) 0.3199(7) 0.044(2) Uani 1 1 d . . . . .
C65 C 0.3392(9) 0.0792(5) -0.3969(7) 0.050(3) Uani 1 1 d . . . . .
H65 H 0.272108 0.085953 -0.413040 0.060 Uiso 1 1 calc R . . . .
C139 C 0.6929(9) 0.1002(5) 0.3650(8) 0.053(3) Uani 1 1 d . . . . .
C41 C 1.0775(9) 0.2127(5) -0.0263(6) 0.050(3) Uani 1 1 d . . . . .
H41 H 1.106421 0.180939 -0.025966 0.060 Uiso 1 1 calc R . . . .
C11 C 0.1669(9) 0.1932(5) -0.3392(6) 0.050(3) Uani 1 1 d . . . . .
H11 H 0.180455 0.200219 -0.382185 0.060 Uiso 1 1 calc R . . . .
C135 C 0.6354(13) 0.1707(9) 0.1214(8) 0.081(5) Uani 1 1 d . . . . .
H135 H 0.666772 0.187285 0.091047 0.097 Uiso 1 1 calc R . . . .
C51 C 0.7986(9) 0.1747(5) -0.3778(6) 0.047(3) Uani 1 1 d . . . . .
H51 H 0.797876 0.205672 -0.400272 0.056 Uiso 1 1 calc R . . . .
C37 C 0.9460(8) 0.2693(5) -0.0725(5) 0.038(2) Uani 1 1 d . . . . .
C143 C 0.7042(13) 0.0325(8) 0.4472(9) 0.080(5) Uani 1 1 d . . . . .
H143 H 0.683680 0.019192 0.485099 0.096 Uiso 1 1 calc R . . . .
F6 F 0.9173(9) 0.4125(4) -0.1370(9) 0.108(4) Uani 1 1 d . . . . .
C28 C 0.7799(13) 0.3769(7) 0.1472(6) 0.070(5) Uani 1 1 d . . . . .
H28 H 0.803395 0.381961 0.194785 0.084 Uiso 1 1 calc R . . . .
C144 C 0.6746(11) 0.0829(6) 0.4226(8) 0.062(3) Uani 1 1 d . . . . .
H144 H 0.641904 0.103420 0.448274 0.074 Uiso 1 1 calc R . . . .
C57 C 1.0215(9) 0.0717(5) -0.0991(7) 0.052(3) Uani 1 1 d . . . . .
H57 H 1.081796 0.064270 -0.109425 0.062 Uiso 1 1 calc R . . . .
C137 C 0.5027(13) 0.1161(6) 0.1373(7) 0.068(4) Uani 1 1 d . . . . .
H137 H 0.448561 0.095955 0.117794 0.082 Uiso 1 1 calc R . . . .
C138 C 0.5317(12) 0.1244(6) 0.2082(7) 0.060(3) Uani 1 1 d . . . . .
H138 H 0.495454 0.109969 0.237175 0.072 Uiso 1 1 calc R . . . .
C99 C 0.8084(9) 0.5041(5) 0.2809(8) 0.052(3) Uani 1 1 d . . . . .
H99 H 0.781958 0.501954 0.233222 0.063 Uiso 1 1 calc R . . . .
F5 F 0.8775(10) 0.4878(6) -0.0955(8) 0.121(5) Uani 1 1 d . . . . .
C132 C 0.5423(8) 0.1977(4) 0.5166(5) 0.040(2) Uani 1 1 d . . . . .
H132 H 0.605780 0.190773 0.511695 0.048 Uiso 1 1 calc R . . . .
C29 C 0.8137(10) 0.4077(7) 0.0998(8) 0.069(4) Uani 1 1 d . . . . .
H29 H 0.857404 0.433978 0.115834 0.082 Uiso 1 1 calc R . . . .
C134 C 0.6640(11) 0.1763(8) 0.1914(7) 0.071(4) Uani 1 1 d . . . . .
H134 H 0.719319 0.195812 0.210524 0.085 Uiso 1 1 calc R . . . .
C45 C 0.8087(10) 0.3158(5) -0.3376(6) 0.051(3) Uani 1 1 d . . . . .
H45 H 0.758035 0.323091 -0.376167 0.061 Uiso 1 1 calc R . . . .
C105 C 1.0074(10) 0.4320(5) 0.6273(8) 0.058(3) Uani 1 1 d . . . . .
H105 H 1.074794 0.425562 0.641235 0.069 Uiso 1 1 calc R . . . .
C35 C 0.6244(13) 0.4693(6) -0.2115(9) 0.071(4) Uani 1 1 d . . . . .
H35 H 0.645230 0.482681 -0.249181 0.085 Uiso 1 1 calc R . . . .
C119 C 0.3108(9) 0.4406(6) 0.3536(8) 0.060(4) Uani 1 1 d . . . . .
H119 H 0.254289 0.450523 0.367568 0.072 Uiso 1 1 calc R . . . .
C39 C 1.0810(10) 0.2977(6) 0.0143(6) 0.055(3) Uani 1 1 d . . . . .
H39 H 1.112767 0.323168 0.043476 0.066 Uiso 1 1 calc R . . . .
C118 C 0.3124(7) 0.4423(5) 0.2835(7) 0.048(3) Uani 1 1 d . . . . .
H118 H 0.257234 0.453412 0.250626 0.057 Uiso 1 1 calc R . . . .
C87 C 1.0443(9) 0.3988(6) 0.2061(8) 0.060(3) Uani 1 1 d . . . . .
H87 H 1.046054 0.390441 0.160730 0.071 Uiso 1 1 calc R . . . .
C70 C 0.4666(11) -0.0518(7) -0.0902(8) 0.072(4) Uani 1 1 d . . . . .
H70 H 0.455005 -0.080481 -0.065977 0.086 Uiso 1 1 calc R . . . .
C2 C 0.2937(10) 0.1365(6) -0.0165(6) 0.057(3) Uani 1 1 d . . . . .
H2A H 0.299011 0.168623 0.003297 0.069 Uiso 1 1 calc R . . . .
C3 C 0.2766(12) 0.0933(8) 0.0215(8) 0.071(4) Uani 1 1 d . . . . .
H3A H 0.267660 0.097941 0.066237 0.085 Uiso 1 1 calc R . . . .
C142 C 0.760(2) 0.0059(7) 0.4162(18) 0.124(11) Uani 1 1 d . . . . .
H142 H 0.790160 -0.023377 0.436617 0.149 Uiso 1 1 calc R . . . .
C26 C 0.6791(13) 0.3294(6) 0.0521(6) 0.059(3) Uani 1 1 d . . . . .
H26 H 0.632613 0.304287 0.036059 0.071 Uiso 1 1 calc R . . . .
C27 C 0.7118(18) 0.3392(7) 0.1234(7) 0.087(6) Uani 1 1 d . . . . .
H27 H 0.687429 0.320058 0.155164 0.104 Uiso 1 1 calc R . . . .
C94 C 1.2494(10) 0.3345(5) 0.5795(7) 0.055(3) Uani 1 1 d . . . . .
H94 H 1.298399 0.335936 0.620541 0.065 Uiso 1 1 calc R . . . .
C89 C 1.0475(8) 0.4618(6) 0.2955(9) 0.064(4) Uani 1 1 d . . . . .
H89 H 1.049773 0.495478 0.309497 0.077 Uiso 1 1 calc R . . . .
C53 C 0.8216(9) 0.0857(5) -0.3771(6) 0.049(3) Uani 1 1 d . . . . .
H53 H 0.835316 0.056367 -0.398935 0.059 Uiso 1 1 calc R . . . .
C88 C 1.0536(9) 0.4493(6) 0.2283(9) 0.064(4) Uani 1 1 d . . . . .
H88 H 1.063913 0.474475 0.197925 0.077 Uiso 1 1 calc R . . . .
C141 C 0.773(2) 0.0233(9) 0.3475(10) 0.104(8) Uani 1 1 d . . . . .
H141 H 0.804823 0.002695 0.321406 0.125 Uiso 1 1 calc R . . . .
C106 C 0.9571(11) 0.4485(6) 0.6765(8) 0.065(4) Uani 1 1 d . . . . .
H106 H 0.990618 0.453450 0.722547 0.078 Uiso 1 1 calc R . . . .
C52 C 0.8206(9) 0.1299(6) -0.4097(6) 0.054(3) Uani 1 1 d . . . . .
H52 H 0.834446 0.131112 -0.453451 0.064 Uiso 1 1 calc R . . . .
C96 C 1.1981(9) 0.3471(5) 0.4576(7) 0.053(3) Uani 1 1 d . . . . .
H96 H 1.213180 0.356305 0.415902 0.064 Uiso 1 1 calc R . . . .
C60 C 0.8433(12) 0.0957(6) -0.0639(8) 0.066(4) Uani 1 1 d . . . . .
H60 H 0.784531 0.104808 -0.052486 0.079 Uiso 1 1 calc R . . . .
C108 C 0.8065(9) 0.4500(6) 0.5859(7) 0.057(3) Uani 1 1 d . . . . .
H108 H 0.739015 0.456412 0.572468 0.069 Uiso 1 1 calc R . . . .
C124 C 0.2106(9) 0.2580(5) 0.2236(6) 0.050(3) Uani 1 1 d . . . . .
H124 H 0.151062 0.264903 0.192174 0.060 Uiso 1 1 calc R . . . .
C47 C 0.9804(9) 0.3043(5) -0.2866(6) 0.046(2) Uani 1 1 d . . . . .
H47 H 1.045614 0.303676 -0.290775 0.055 Uiso 1 1 calc R . . . .
C107 C 0.8559(11) 0.4574(7) 0.6554(9) 0.069(4) Uani 1 1 d . . . . .
H107 H 0.821097 0.468389 0.687495 0.083 Uiso 1 1 calc R . . . .
C140 C 0.7374(14) 0.0710(8) 0.3224(9) 0.078(5) Uani 1 1 d . . . . .
H140 H 0.743241 0.082597 0.279073 0.094 Uiso 1 1 calc R . . . .
C120 C 0.3936(8) 0.4242(5) 0.4030(7) 0.049(3) Uani 1 1 d . . . . .
H120 H 0.392641 0.423550 0.449909 0.059 Uiso 1 1 calc R . . . .
C21 C 0.3721(14) 0.3518(8) 0.0990(9) 0.084(6) Uani 1 1 d . . . . .
H21 H 0.348858 0.381429 0.114807 0.101 Uiso 1 1 calc R . . . .
C95 C 1.2689(10) 0.3496(6) 0.5177(8) 0.060(3) Uani 1 1 d . . . . .
H95 H 1.331364 0.361804 0.517046 0.072 Uiso 1 1 calc R . . . .
C5 C 0.2817(10) 0.0404(6) -0.0705(9) 0.061(3) Uani 1 1 d . . . . .
H5A H 0.278202 0.007970 -0.089184 0.073 Uiso 1 1 calc R . . . .
C34 C 0.5532(19) 0.4931(7) -0.1857(9) 0.097(7) Uani 1 1 d . . . . .
H34 H 0.524277 0.522517 -0.206896 0.116 Uiso 1 1 calc R . . . .
C101 C 0.9028(9) 0.5485(5) 0.3785(9) 0.057(3) Uani 1 1 d . . . . .
H101 H 0.939933 0.576733 0.396461 0.068 Uiso 1 1 calc R . . . .
C38 C 0.9938(9) 0.3073(5) -0.0294(6) 0.045(2) Uani 1 1 d . . . . .
H38 H 0.965668 0.339236 -0.030783 0.055 Uiso 1 1 calc R . . . .
C102 C 0.8843(8) 0.5100(4) 0.4235(7) 0.047(3) Uani 1 1 d . . . . .
H102 H 0.911889 0.512037 0.471032 0.057 Uiso 1 1 calc R . . . .
C90 C 1.0381(8) 0.4235(5) 0.3414(8) 0.051(3) Uani 1 1 d . . . . .
H90 H 1.037456 0.431502 0.387145 0.061 Uiso 1 1 calc R . . . .
F8 F 0.9892(17) 0.4390(6) -0.0317(15) 0.192(11) Uani 1 1 d . . . . .
C4 C 0.2728(12) 0.0465(6) -0.0037(9) 0.069(4) Uani 1 1 d . . . . .
H4A H 0.264407 0.018879 0.023453 0.082 Uiso 1 1 calc R . . . .
C71 C 0.5262(18) -0.0131(9) -0.0572(9) 0.103(8) Uani 1 1 d . . . . .
H71 H 0.553370 -0.015214 -0.009597 0.123 Uiso 1 1 calc R . . . .
F7 F 1.0270(14) 0.4780(8) -0.1197(15) 0.214(14) Uani 1 1 d . . . . .
C59 C 0.9225(13) 0.0782(8) -0.0130(8) 0.074(4) Uani 1 1 d . . . . .
H59 H 0.917792 0.075456 0.033060 0.088 Uiso 1 1 calc R . . . .
C72 C 0.5463(14) 0.0287(8) -0.0937(8) 0.086(6) Uani 1 1 d . . . . .
H72 H 0.585778 0.054678 -0.070554 0.103 Uiso 1 1 calc R . . . .
C58 C 1.0095(13) 0.0647(8) -0.0323(10) 0.085(6) Uani 1 1 d . . . . .
H58 H 1.060968 0.050472 0.000960 0.102 Uiso 1 1 calc R . . . .
C33 C 0.5250(19) 0.4750(8) -0.1316(10) 0.102(8) Uani 1 1 d . . . . .
H33 H 0.478094 0.492243 -0.113812 0.122 Uiso 1 1 calc R . . . .
C32 C 0.5655(14) 0.4296(6) -0.1005(8) 0.075(5) Uani 1 1 d . . . . .
H32 H 0.545118 0.416870 -0.062308 0.090 Uiso 1 1 calc R . . . .
B1 B 0.3791(16) 0.0651(6) 0.3527(8) 0.064(5) Uani 1 1 d . . . . .
B2 B 0.9477(15) 0.4496(13) -0.0972(14) 0.112(12) Uani 1 1 d . . . . .
C17 C 0.3002(19) 0.4104(15) -0.208(2) 0.078(8) Uani 0.71(6) 1 d D U P A 1
H17 H 0.327064 0.431193 -0.237160 0.093 Uiso 0.71(6) 1 calc R . P A 1
C18 C 0.3541(19) 0.3697(12) -0.1741(15) 0.059(6) Uani 0.71(6) 1 d D U P A 1
H18 H 0.418198 0.364195 -0.178777 0.070 Uiso 0.71(6) 1 calc R . P A 1
C13 C 0.3139(19) 0.3373(11) -0.1334(13) 0.040(4) Uani 0.71(6) 1 d D U P A 1
C14 C 0.216(2) 0.3445(15) -0.128(2) 0.053(5) Uani 0.71(6) 1 d D U P A 1
H14 H 0.186766 0.321987 -0.102752 0.063 Uiso 0.71(6) 1 calc R . P A 1
C15 C 0.164(2) 0.3859(13) -0.1608(19) 0.065(7) Uani 0.71(6) 1 d D U P A 1
H15 H 0.098853 0.391152 -0.157202 0.078 Uiso 0.71(6) 1 calc R . P A 1
C16 C 0.2064(19) 0.4196(13) -0.1991(19) 0.072(7) Uani 0.71(6) 1 d D U P A 1
H16 H 0.171939 0.448242 -0.218429 0.086 Uiso 0.71(6) 1 calc R . P A 1
C14A C 0.210(5) 0.343(3) -0.127(4) 0.038(8) Uani 0.29(6) 1 d D U P A 2
H14A H 0.186309 0.328835 -0.091481 0.046 Uiso 0.29(6) 1 calc R . P A 2
C13A C 0.300(4) 0.329(2) -0.138(3) 0.040(4) Uani 0.29(6) 1 d D U P A 2
C18A C 0.335(3) 0.350(2) -0.190(2) 0.038(7) Uani 0.29(6) 1 d D U P A 2
H18A H 0.395120 0.339566 -0.198531 0.046 Uiso 0.29(6) 1 calc R . P A 2
C17A C 0.283(3) 0.387(2) -0.229(2) 0.044(9) Uani 0.29(6) 1 d D U P A 2
H17A H 0.308674 0.403044 -0.263481 0.053 Uiso 0.29(6) 1 calc R . P A 2
C16A C 0.194(3) 0.402(2) -0.219(2) 0.047(9) Uani 0.29(6) 1 d D U P A 2
H16A H 0.158674 0.427747 -0.245891 0.056 Uiso 0.29(6) 1 calc R . P A 2
C15A C 0.156(4) 0.378(2) -0.170(3) 0.037(8) Uani 0.29(6) 1 d D U P A 2
H15A H 0.092504 0.386546 -0.165475 0.044 Uiso 0.29(6) 1 calc R . P A 2
C82 C 1.1348(11) 0.0861(6) 0.4277(12) 0.100(7) Uani 1 1 d D U . . .
H82 H 1.171015 0.057150 0.443969 0.120 Uiso 1 1 calc R . . . .
C81 C 1.0343(12) 0.0850(8) 0.4093(14) 0.175(13) Uani 1 1 d D U . . .
H81 H 1.002203 0.054962 0.414804 0.210 Uiso 1 1 calc R . . . .
C80 C 0.9776(13) 0.1269(7) 0.3826(15) 0.136(10) Uani 1 1 d D U . . .
H80 H 0.908921 0.125582 0.372929 0.163 Uiso 1 1 calc R . . . .
C79 C 1.0250(8) 0.1697(5) 0.3711(7) 0.052(3) Uani 1 1 d D U . . .
C84 C 1.1246(9) 0.1713(6) 0.3944(11) 0.080(5) Uani 1 1 d D U . . .
H84 H 1.156569 0.201865 0.391598 0.096 Uiso 1 1 calc R . . . .
C83 C 1.1806(11) 0.1304(5) 0.4217(10) 0.077(5) Uani 1 1 d D U . . .
H83 H 1.249041 0.133081 0.435988 0.092 Uiso 1 1 calc R . . . .
C76 C 0.9206(17) 0.1957(8) 0.0944(10) 0.065(6) Uani 0.65(2) 1 d D U P B 1
H76 H 0.913092 0.191006 0.046867 0.078 Uiso 0.65(2) 1 calc R . P B 1
C75 C 0.9760(15) 0.1620(9) 0.1420(8) 0.067(6) Uani 0.65(2) 1 d D U P B 1
H75 H 1.006311 0.134795 0.125487 0.081 Uiso 0.65(2) 1 calc R . P B 1
C74 C 0.9874(15) 0.1677(9) 0.2135(9) 0.062(6) Uani 0.65(2) 1 d D U P B 1
H74 H 1.024571 0.144731 0.244604 0.074 Uiso 0.65(2) 1 calc R . P B 1
C73 C 0.9420(12) 0.2082(7) 0.2368(8) 0.035(4) Uani 0.65(2) 1 d D U P B 1
C78 C 0.8885(11) 0.2430(7) 0.1902(7) 0.041(4) Uani 0.65(2) 1 d D U P B 1
H78 H 0.860410 0.270917 0.206887 0.049 Uiso 0.65(2) 1 calc R . P B 1
C77 C 0.8767(13) 0.2366(7) 0.1194(7) 0.051(4) Uani 0.65(2) 1 d D U P B 1
H77 H 0.839442 0.259635 0.088451 0.061 Uiso 0.65(2) 1 calc R . P B 1
C73A C 0.913(3) 0.2123(17) 0.224(2) 0.069(11) Uani 0.35(2) 1 d D U P B 2
C78A C 0.818(3) 0.2123(12) 0.1861(17) 0.069(9) Uani 0.35(2) 1 d D U P B 2
H78A H 0.765934 0.216678 0.208032 0.082 Uiso 0.35(2) 1 calc R . P B 2
C77A C 0.798(3) 0.2060(15) 0.1158(19) 0.073(10) Uani 0.35(2) 1 d D U P B 2
H77A H 0.733390 0.206019 0.089663 0.087 Uiso 0.35(2) 1 calc R . P B 2
C76A C 0.874(3) 0.200(2) 0.084(2) 0.081(12) Uani 0.35(2) 1 d D U P B 2
H76A H 0.860834 0.194949 0.035749 0.097 Uiso 0.35(2) 1 calc R . P B 2
C75A C 0.969(3) 0.200(2) 0.122(2) 0.085(12) Uani 0.35(2) 1 d D U P B 2
H75A H 1.020742 0.194827 0.100006 0.103 Uiso 0.35(2) 1 calc R . P B 2
C74A C 0.989(3) 0.207(2) 0.192(2) 0.091(12) Uani 0.35(2) 1 d D U P B 2
H74A H 1.054244 0.208816 0.217440 0.109 Uiso 0.35(2) 1 calc R . P B 2

loop_
_atom_site_aniso_label
_atom_site_aniso_U_11
_atom_site_aniso_U_22
_atom_site_aniso_U_33
_atom_site_aniso_U_23
_atom_site_aniso_U_13
_atom_site_aniso_U_12
Ag6 0.0281(3) 0.0355(4) 0.0434(3) 0.0022(3) 0.0124(3) -0.0020(3)
Ag1 0.0345(4) 0.0420(4) 0.0508(4) -0.0129(3) 0.0205(3) -0.0018(3)
Ag4 0.0317(3) 0.0380(4) 0.0414(3) -0.0060(3) 0.0140(3) -0.0036(3)
Ag3 0.0325(3) 0.0363(4) 0.0408(3) -0.0024(3) 0.0146(3) -0.0002(3)
Ag2 0.0379(4) 0.0476(4) 0.0409(4) -0.0057(3) 0.0172(3) 0.0046(3)
Ag5 0.0272(3) 0.0282(3) 0.0582(4) 0.0032(3) 0.0165(3) 0.0008(2)
Cl2 0.0404(12) 0.0443(13) 0.0339(10) 0.0001(9) 0.0128(9) 0.0014(10)
Cl1 0.0392(12) 0.0477(13) 0.0356(11) 0.0033(9) 0.0152(9) 0.0017(10)
P10 0.0262(11) 0.0328(12) 0.0454(13) 0.0059(10) 0.0122(9) 0.0014(9)
P7 0.0357(12) 0.0302(12) 0.0430(12) 0.0066(9) 0.0182(10) 0.0038(9)
P9 0.0285(11) 0.0247(11) 0.0532(14) 0.0040(9) 0.0122(10) -0.0001(9)
P5 0.0284(11) 0.0316(12) 0.0404(12) 0.0029(9) 0.0161(9) 0.0005(9)
P8 0.0274(11) 0.0331(13) 0.0567(15) 0.0070(10) 0.0162(10) 0.0000(9)
Cl3 0.0380(12) 0.0508(14) 0.0387(11) 0.0100(10) 0.0136(9) 0.0034(10)
P4 0.0339(12) 0.0351(12) 0.0333(11) -0.0026(9) 0.0133(9) -0.0028(10)
Cl4 0.0349(11) 0.0322(11) 0.0319(9) 0.0022(8) 0.0087(8) -0.0017(8)
P2 0.0354(12) 0.0415(14) 0.0377(12) -0.0067(10) 0.0142(9) 0.0052(10)
P1 0.0325(12) 0.0412(15) 0.0466(13) -0.0088(11) 0.0179(10) 0.0007(10)
P6 0.0342(12) 0.0357(13) 0.0500(14) -0.0087(10) 0.0219(11) -0.0048(10)
P11 0.0236(10) 0.0384(12) 0.0346(11) 0.0035(9) 0.0091(8) -0.0034(9)
P12 0.0280(11) 0.0534(16) 0.0403(12) -0.0162(11) 0.0136(9) -0.0094(11)
P3 0.0392(12) 0.0379(13) 0.0336(11) -0.0039(9) 0.0138(9) 0.0071(10)
F1 0.188(12) 0.047(5) 0.077(5) -0.020(4) 0.070(7) -0.050(6)
C109 0.026(4) 0.035(5) 0.051(6) 0.005(4) 0.007(4) 0.000(4)
F3 0.107(7) 0.045(4) 0.108(7) -0.006(4) 0.071(6) -0.017(4)
N5 0.034(4) 0.033(5) 0.056(5) 0.004(4) 0.011(4) -0.004(3)
C126 0.035(5) 0.045(6) 0.060(7) -0.006(5) 0.002(5) 0.005(5)
C61 0.040(5) 0.028(5) 0.056(6) -0.003(4) 0.022(5) -0.001(4)
N1 0.033(4) 0.047(6) 0.065(6) -0.017(4) 0.017(4) -0.002(4)
C121 0.025(4) 0.036(5) 0.039(5) 0.001(4) 0.009(4) -0.004(4)
C10 0.037(5) 0.045(6) 0.052(6) 0.002(5) 0.011(4) -0.004(4)
C115 0.017(4) 0.046(6) 0.055(6) 0.005(4) 0.013(4) 0.001(4)
C24 0.119(14) 0.060(9) 0.047(7) 0.004(6) 0.022(8) 0.029(9)
C98 0.042(5) 0.021(4) 0.068(7) 0.010(4) 0.018(5) -0.001(4)
C110 0.058(7) 0.038(6) 0.063(7) -0.004(5) 0.027(6) -0.008(5)
C136 0.051(8) 0.094(13) 0.093(11) 0.002(9) 0.014(8) -0.021(8)
C69 0.043(6) 0.047(6) 0.062(7) 0.006(5) 0.022(5) -0.003(5)
C129 0.040(5) 0.056(7) 0.054(6) 0.002(5) 0.020(5) -0.003(5)
C111 0.076(9) 0.044(7) 0.069(8) 0.002(6) 0.035(7) 0.002(6)
C8 0.033(5) 0.048(6) 0.044(5) -0.010(4) 0.015(4) -0.005(4)
N4 0.034(4) 0.046(5) 0.047(5) 0.005(4) 0.015(4) 0.006(4)
C7 0.041(5) 0.033(5) 0.051(6) -0.009(4) 0.025(4) -0.001(4)
C12 0.038(5) 0.048(6) 0.056(6) -0.003(5) 0.021(5) -0.009(5)
C128 0.030(5) 0.056(7) 0.042(5) 0.008(5) 0.009(4) 0.003(5)
F2 0.154(12) 0.210(16) 0.119(9) -0.104(10) 0.106(9) -0.137(12)
C133 0.036(6) 0.091(11) 0.060(7) -0.023(7) 0.025(5) -0.018(6)
C25 0.052(6) 0.050(6) 0.039(5) 0.001(5) 0.008(5) 0.023(5)
C125 0.040(6) 0.049(7) 0.071(8) -0.012(6) -0.003(5) 0.000(5)
C49 0.034(5) 0.041(5) 0.040(5) 0.000(4) 0.017(4) -0.001(4)
C122 0.028(4) 0.031(5) 0.052(5) 0.003(4) 0.006(4) 0.004(4)
C1 0.035(5) 0.068(8) 0.051(6) -0.004(5) 0.021(5) 0.014(5)
C23 0.148(19) 0.073(11) 0.048(7) 0.016(7) 0.018(9) 0.010(12)
C9 0.034(5) 0.045(6) 0.055(6) -0.001(5) 0.016(4) -0.005(4)
C40 0.036(6) 0.071(8) 0.042(6) -0.004(5) 0.003(4) 0.004(5)
C55 0.048(6) 0.059(8) 0.054(6) 0.028(6) 0.025(5) 0.003(5)
C116 0.026(4) 0.034(5) 0.062(6) -0.003(4) 0.013(4) 0.001(4)
C63 0.050(6) 0.048(7) 0.055(6) -0.020(5) 0.019(5) -0.008(5)
C91 0.031(5) 0.035(5) 0.057(6) 0.007(4) 0.015(4) 0.004(4)
N2 0.040(4) 0.050(5) 0.037(4) -0.002(4) 0.014(3) 0.005(4)
C112 0.074(9) 0.054(7) 0.044(6) 0.007(5) 0.026(6) -0.006(6)
C127 0.041(5) 0.043(6) 0.029(4) -0.004(4) 0.013(4) -0.004(4)
C19 0.044(5) 0.033(5) 0.038(5) -0.005(4) 0.016(4) -0.007(4)
C97 0.015(4) 0.032(5) 0.074(7) 0.003(5) 0.000(4) -0.001(3)
C50 0.036(5) 0.049(6) 0.035(5) -0.002(4) 0.010(4) -0.001(4)
C54 0.028(5) 0.044(6) 0.052(6) -0.003(4) 0.016(4) 0.003(4)
C42 0.053(6) 0.048(6) 0.036(5) -0.008(4) 0.013(4) -0.004(5)
C114 0.034(5) 0.039(5) 0.046(5) 0.004(4) 0.005(4) 0.002(4)
C67 0.054(6) 0.041(6) 0.045(5) 0.003(4) 0.029(5) -0.008(5)
C36 0.061(8) 0.063(8) 0.051(6) 0.017(6) 0.022(6) 0.012(6)
C46 0.083(9) 0.042(6) 0.031(5) -0.002(4) 0.019(5) -0.009(6)
C62 0.058(7) 0.032(5) 0.062(7) -0.006(5) 0.036(6) -0.009(5)
N6 0.037(4) 0.036(4) 0.042(4) 0.007(3) 0.014(3) -0.002(4)
C44 0.042(6) 0.048(6) 0.043(5) 0.002(5) 0.014(4) 0.001(5)
C92 0.031(5) 0.048(6) 0.060(6) 0.007(5) 0.014(5) 0.010(4)
C68 0.035(5) 0.036(5) 0.056(6) 0.000(4) 0.011(4) 0.000(4)
C48 0.042(5) 0.047(6) 0.045(5) 0.005(4) 0.024(4) 0.003(4)
C20 0.049(6) 0.072(9) 0.051(6) -0.034(6) 0.005(5) 0.004(6)
C22 0.098(12) 0.104(14) 0.051(7) -0.021(8) 0.037(8) -0.025(11)
C123 0.045(6) 0.034(5) 0.048(6) -0.001(4) 0.005(4) 0.001(4)
C56 0.034(5) 0.046(6) 0.050(6) 0.008(4) 0.013(4) 0.001(4)
C66 0.044(6) 0.034(5) 0.054(6) -0.011(4) 0.023(5) -0.012(4)
C31 0.065(7) 0.045(6) 0.036(5) -0.004(4) 0.011(5) 0.008(6)
C86 0.031(5) 0.065(8) 0.063(7) 0.012(6) 0.009(5) -0.005(5)
C117 0.038(5) 0.041(6) 0.047(5) 0.004(4) 0.003(4) 0.003(4)
C43 0.038(5) 0.029(5) 0.043(5) -0.006(4) 0.016(4) -0.004(4)
C104 0.037(5) 0.042(6) 0.062(7) 0.004(5) 0.009(5) 0.008(4)
C103 0.034(5) 0.036(6) 0.065(7) 0.003(5) 0.016(5) 0.002(4)
C64 0.075(8) 0.033(6) 0.049(6) -0.008(4) 0.022(6) -0.013(5)
C93 0.049(6) 0.056(7) 0.064(7) 0.015(6) 0.030(6) 0.018(5)
C131 0.052(6) 0.050(6) 0.036(5) 0.002(4) 0.008(4) -0.005(5)
C30 0.047(6) 0.073(9) 0.047(6) -0.007(6) 0.009(5) 0.012(6)
C130 0.056(7) 0.047(6) 0.051(6) 0.002(5) 0.025(5) -0.016(5)
N3 0.028(4) 0.030(4) 0.059(5) 0.002(4) 0.019(4) 0.000(3)
C6 0.037(5) 0.042(6) 0.076(8) -0.007(5) 0.036(5) -0.004(4)
C113 0.043(6) 0.057(7) 0.046(6) 0.019(5) 0.004(5) -0.007(5)
F4 0.25(2) 0.074(8) 0.116(10) -0.023(7) -0.021(12) 0.011(11)
C100 0.044(6) 0.039(6) 0.107(11) 0.031(7) 0.037(7) 0.008(5)
C85 0.024(4) 0.039(6) 0.070(7) 0.014(5) 0.012(4) 0.005(4)
C65 0.042(6) 0.044(6) 0.062(7) -0.004(5) 0.009(5) -0.003(5)
C139 0.033(5) 0.044(7) 0.083(9) -0.016(6) 0.020(5) -0.005(5)
C41 0.044(6) 0.063(8) 0.044(5) 0.001(5) 0.012(5) 0.022(5)
C11 0.050(6) 0.057(7) 0.046(6) 0.005(5) 0.019(5) -0.002(5)
C135 0.069(9) 0.116(15) 0.059(8) -0.006(9) 0.017(7) -0.033(10)
C51 0.042(6) 0.057(7) 0.039(5) 0.010(5) 0.004(4) -0.012(5)
C37 0.041(5) 0.052(6) 0.022(4) 0.001(4) 0.011(4) 0.002(5)
C143 0.070(10) 0.103(13) 0.072(9) 0.038(9) 0.026(8) 0.033(9)
F6 0.078(7) 0.072(7) 0.188(13) -0.024(8) 0.060(8) -0.024(6)
C28 0.083(10) 0.092(11) 0.030(5) -0.015(6) 0.001(6) 0.042(9)
C144 0.049(7) 0.073(10) 0.067(8) 0.007(7) 0.020(6) 0.015(7)
C57 0.035(5) 0.055(7) 0.067(7) 0.018(6) 0.014(5) 0.010(5)
C137 0.080(10) 0.069(9) 0.046(6) 0.000(6) -0.002(6) 0.008(8)
C138 0.068(8) 0.058(8) 0.058(7) 0.005(6) 0.022(6) -0.001(6)
C99 0.036(5) 0.052(7) 0.073(8) 0.016(6) 0.021(5) 0.005(5)
F5 0.086(8) 0.138(12) 0.140(11) -0.066(9) 0.032(7) 0.000(8)
C132 0.034(5) 0.045(6) 0.040(5) 0.010(4) 0.009(4) 0.001(4)
C29 0.040(6) 0.093(11) 0.061(8) -0.028(8) -0.011(6) 0.024(7)
C134 0.055(8) 0.105(13) 0.050(7) -0.003(7) 0.009(6) -0.022(8)
C45 0.049(6) 0.060(8) 0.040(5) 0.009(5) 0.006(5) -0.006(5)
C105 0.040(6) 0.050(7) 0.081(9) -0.017(6) 0.011(6) 0.007(5)
C35 0.080(10) 0.060(9) 0.071(9) 0.018(7) 0.014(8) 0.001(8)
C119 0.030(5) 0.062(8) 0.092(10) 0.037(7) 0.021(6) 0.009(5)
C39 0.051(7) 0.065(8) 0.048(6) -0.015(6) 0.013(5) -0.004(6)
C118 0.018(4) 0.048(6) 0.073(7) 0.014(5) 0.005(4) 0.002(4)
C87 0.038(6) 0.068(9) 0.072(8) 0.022(7) 0.010(5) -0.003(6)
C70 0.061(8) 0.094(12) 0.068(8) 0.019(8) 0.030(7) -0.031(8)
C2 0.052(7) 0.081(10) 0.041(6) 0.000(6) 0.016(5) 0.012(6)
C3 0.057(8) 0.100(13) 0.059(8) 0.013(8) 0.020(6) 0.008(8)
C142 0.14(2) 0.041(9) 0.22(3) 0.012(13) 0.10(2) 0.026(11)
C26 0.089(10) 0.058(8) 0.036(5) 0.005(5) 0.024(6) 0.015(7)
C27 0.146(17) 0.082(11) 0.033(6) 0.012(7) 0.024(8) 0.052(12)
C94 0.053(7) 0.055(7) 0.054(6) 0.006(5) 0.010(5) 0.005(6)
C89 0.025(5) 0.055(8) 0.112(12) 0.040(8) 0.016(6) -0.001(5)
C53 0.043(6) 0.060(8) 0.048(6) -0.014(5) 0.020(5) -0.003(5)
C88 0.030(5) 0.068(9) 0.092(10) 0.046(8) 0.012(6) -0.001(5)
C141 0.15(2) 0.095(15) 0.068(10) -0.007(9) 0.029(11) 0.061(15)
C106 0.054(7) 0.066(9) 0.067(8) -0.026(7) -0.002(6) 0.005(6)
C52 0.033(5) 0.086(10) 0.044(6) -0.010(6) 0.013(4) -0.013(6)
C96 0.043(6) 0.054(7) 0.068(7) 0.017(6) 0.024(5) -0.007(5)
C60 0.069(9) 0.075(10) 0.064(8) 0.023(7) 0.034(7) 0.018(7)
C108 0.037(6) 0.065(8) 0.066(8) -0.029(6) 0.004(5) 0.007(5)
C124 0.039(6) 0.053(7) 0.052(6) -0.006(5) -0.004(5) 0.004(5)
C47 0.044(5) 0.053(7) 0.045(5) -0.001(5) 0.019(4) 0.003(5)
C107 0.055(8) 0.074(10) 0.080(9) -0.031(8) 0.019(7) 0.009(7)
C140 0.081(11) 0.085(12) 0.069(9) -0.013(8) 0.020(8) 0.024(9)
C120 0.029(5) 0.058(7) 0.067(7) 0.016(6) 0.024(5) 0.009(5)
C21 0.082(11) 0.099(14) 0.070(10) -0.039(9) 0.013(8) 0.023(10)
C95 0.042(6) 0.067(9) 0.070(8) 0.028(7) 0.014(6) -0.001(6)
C5 0.050(7) 0.053(8) 0.089(10) 0.011(7) 0.033(7) 0.003(6)
C34 0.153(19) 0.074(11) 0.068(9) 0.031(8) 0.033(11) 0.070(13)
C101 0.038(6) 0.031(6) 0.101(11) 0.022(6) 0.016(6) -0.002(4)
C38 0.042(6) 0.044(6) 0.048(6) -0.008(5) 0.006(4) -0.005(5)
C102 0.035(5) 0.033(5) 0.075(8) 0.011(5) 0.015(5) -0.009(4)
C90 0.026(5) 0.046(7) 0.082(8) 0.017(6) 0.018(5) -0.008(4)
F8 0.152(16) 0.072(9) 0.30(3) -0.019(13) -0.046(18) 0.003(10)
C4 0.065(9) 0.060(9) 0.092(10) 0.028(8) 0.042(8) 0.025(7)
C71 0.120(16) 0.129(18) 0.057(9) 0.030(10) 0.016(9) -0.055(14)
F7 0.135(13) 0.177(18) 0.38(3) -0.18(2) 0.157(19) -0.102(14)
C59 0.069(9) 0.100(13) 0.055(8) 0.026(8) 0.020(7) 0.003(9)
C72 0.086(11) 0.128(16) 0.048(7) 0.001(8) 0.026(7) -0.067(11)
C58 0.059(9) 0.108(14) 0.084(11) 0.059(11) 0.010(8) 0.018(9)
C33 0.147(19) 0.101(15) 0.071(10) 0.037(10) 0.055(11) 0.080(14)
C32 0.101(12) 0.072(10) 0.063(8) 0.026(7) 0.043(8) 0.055(9)
B1 0.105(13) 0.041(7) 0.054(8) -0.015(6) 0.035(8) -0.035(8)
B2 0.047(9) 0.16(3) 0.107(16) -0.078(17) -0.015(10) 0.050(13)
C17 0.058(10) 0.081(16) 0.092(15) 0.036(13) 0.014(11) 0.006(11)
C18 0.046(9) 0.061(14) 0.074(13) 0.023(11) 0.025(9) 0.006(9)
C13 0.032(7) 0.053(9) 0.038(6) -0.001(6) 0.011(5) 0.001(6)
C14 0.035(8) 0.070(12) 0.055(11) 0.007(9) 0.014(8) 0.002(8)
C15 0.043(10) 0.074(15) 0.073(15) 0.010(12) 0.006(10) 0.008(9)
C16 0.053(10) 0.073(14) 0.082(15) 0.023(12) 0.000(10) 0.012(10)
C14A 0.025(11) 0.049(17) 0.041(16) -0.007(12) 0.008(10) -0.008(10)
C13A 0.032(7) 0.053(9) 0.038(6) -0.001(6) 0.011(5) 0.001(6)
C18A 0.027(12) 0.051(18) 0.037(12) 0.003(11) 0.007(9) 0.001(11)
C17A 0.030(12) 0.06(2) 0.036(14) 0.009(12) 0.000(10) -0.003(12)
C16A 0.030(12) 0.07(2) 0.042(15) 0.003(13) 0.000(11) -0.001(12)
C15A 0.028(12) 0.046(16) 0.035(14) -0.016(11) 0.004(10) -0.003(10)
C82 0.054(7) 0.060(9) 0.165(18) 0.053(11) -0.016(10) -0.001(7)
C81 0.072(9) 0.095(14) 0.30(3) 0.096(18) -0.064(15) -0.022(9)
C80 0.062(9) 0.086(12) 0.23(2) 0.083(14) -0.035(13) -0.025(8)
C79 0.044(5) 0.044(6) 0.069(7) 0.012(5) 0.014(5) 0.005(5)
C84 0.053(6) 0.049(7) 0.130(14) 0.034(8) 0.006(8) 0.000(6)
C83 0.058(7) 0.047(7) 0.113(12) 0.024(7) -0.007(8) 0.005(5)
C76 0.062(14) 0.091(15) 0.044(9) 0.000(8) 0.016(9) 0.010(12)
C75 0.073(13) 0.087(15) 0.044(8) -0.009(8) 0.018(8) 0.022(11)
C74 0.059(11) 0.081(13) 0.045(8) -0.013(8) 0.011(8) 0.026(10)
C73 0.028(7) 0.051(10) 0.030(6) 0.010(6) 0.015(5) 0.004(6)
C78 0.037(7) 0.054(9) 0.037(7) 0.017(6) 0.018(6) -0.001(6)
C77 0.048(9) 0.075(12) 0.028(6) 0.011(6) 0.007(6) 0.002(8)
C73A 0.09(2) 0.04(2) 0.08(2) 0.000(19) 0.029(14) -0.006(18)
C78A 0.094(19) 0.033(16) 0.081(16) 0.000(14) 0.024(14) 0.003(16)
C77A 0.074(19) 0.07(2) 0.082(16) 0.002(16) 0.024(14) 0.007(18)
C76A 0.08(2) 0.07(3) 0.10(2) 0.01(2) 0.041(16) 0.01(2)
C75A 0.08(2) 0.09(3) 0.10(2) 0.02(2) 0.045(18) 0.00(2)
C74A 0.10(2) 0.09(3) 0.10(2) 0.01(2) 0.043(17) 0.01(2)

loop_
_atom_type_symbol
_atom_type_description
_atom_type_scat_dispersion_real
_atom_type_scat_dispersion_imag
_atom_type_scat_source
C C 0.0181 0.0091 'International Tables Vol C Tables 4.2.6.8 and 6.1.1.4'
H H 0.0000 0.0000 'International Tables Vol C Tables 4.2.6.8 and 6.1.1.4'
Ag Ag 0.1306 4.2820 'International Tables Vol C Tables 4.2.6.8 and 6.1.1.4'
B B 0.0090 0.0039 'International Tables Vol C Tables 4.2.6.8 and 6.1.1.4'
Cl Cl 0.3639 0.7018 'International Tables Vol C Tables 4.2.6.8 and 6.1.1.4'
F F 0.0727 0.0534 'International Tables Vol C Tables 4.2.6.8 and 6.1.1.4'
N N 0.0311 0.0180 'International Tables Vol C Tables 4.2.6.8 and 6.1.1.4'
P P 0.2955 0.4335 'International Tables Vol C Tables 4.2.6.8 and 6.1.1.4'

loop_
_geom_angle_atom_site_label_1
_geom_angle_atom_site_label_2
_geom_angle_atom_site_label_3
_geom_angle
Ag5 Ag6 Ag4 59.02(2)
P10 Ag6 Ag4 146.53(6)
P10 Ag6 Ag5 87.51(6)
P10 Ag6 Cl3 105.85(9)
P10 Ag6 Cl4 109.56(8)
Cl3 Ag6 Ag4 55.48(6)
Cl3 Ag6 Ag5 53.03(6)
Cl3 Ag6 Cl4 92.71(7)
Cl4 Ag6 Ag4 51.42(5)
Cl4 Ag6 Ag5 52.43(5)
P11 Ag6 Ag4 87.75(6)
P11 Ag6 Ag5 146.63(7)
P11 Ag6 P10 125.67(8)
P11 Ag6 Cl3 112.26(9)
P11 Ag6 Cl4 105.83(8)
Ag2 Ag1 Ag3 58.52(2)
Cl2 Ag1 Ag3 53.79(6)
Cl2 Ag1 Ag2 52.67(6)
Cl2 Ag1 Cl1 92.86(8)
Cl1 Ag1 Ag3 51.68(5)
Cl1 Ag1 Ag2 54.00(6)
P1 Ag1 Ag3 145.75(7)
P1 Ag1 Ag2 87.67(7)
P1 Ag1 Cl2 111.56(9)
P1 Ag1 Cl1 105.61(9)
P1 Ag1 P6 124.70(9)
P6 Ag1 Ag3 88.80(6)
P6 Ag1 Ag2 147.32(7)
P6 Ag1 Cl2 110.40(9)
P6 Ag1 Cl1 106.56(9)
Ag5 Ag4 Ag6 59.88(2)
P7 Ag4 Ag6 146.43(7)
P7 Ag4 Ag5 87.37(7)
P7 Ag4 Cl3 104.21(8)
P7 Ag4 Cl4 113.26(8)
Cl3 Ag4 Ag6 51.16(5)
Cl3 Ag4 Ag5 52.40(6)
Cl4 Ag4 Ag6 54.43(5)
Cl4 Ag4 Ag5 53.48(5)
Cl4 Ag4 Cl3 91.68(7)
P12 Ag4 Ag6 86.15(7)
P12 Ag4 Ag5 146.02(7)
P12 Ag4 P7 126.20(9)
P12 Ag4 Cl3 107.15(10)
P12 Ag4 Cl4 108.34(8)
Ag2 Ag3 Ag1 60.16(2)
Cl2 Ag3 Ag1 51.82(6)
Cl2 Ag3 Ag2 52.92(5)
Cl1 Ag3 Ag1 52.63(6)
Cl1 Ag3 Ag2 54.96(6)
Cl1 Ag3 Cl2 92.03(8)
P5 Ag3 Ag1 84.88(6)
P5 Ag3 Ag2 144.96(6)
P5 Ag3 Cl2 108.28(8)
P5 Ag3 Cl1 103.12(8)
P4 Ag3 Ag1 149.02(7)
P4 Ag3 Ag2 89.40(6)
P4 Ag3 Cl2 106.50(9)
P4 Ag3 Cl1 116.04(8)
P4 Ag3 P5 125.62(8)
Ag3 Ag2 Ag1 61.32(2)
Cl2 Ag2 Ag1 52.74(6)
Cl2 Ag2 Ag3 55.06(6)
Cl2 Ag2 Cl1 91.85(8)
Cl1 Ag2 Ag1 52.64(6)
Cl1 Ag2 Ag3 52.58(5)
P2 Ag2 Ag1 87.11(7)
P2 Ag2 Ag3 147.99(7)
P2 Ag2 Cl2 111.04(8)
P2 Ag2 Cl1 105.08(9)
P3 Ag2 Ag1 147.58(6)
P3 Ag2 Ag3 86.34(6)
P3 Ag2 Cl2 107.91(8)
P3 Ag2 Cl1 110.50(9)
P3 Ag2 P2 125.31(9)
Ag4 Ag5 Ag6 61.10(2)
P9 Ag5 Ag6 87.53(6)
P9 Ag5 Ag4 148.62(6)
P9 Ag5 P8 122.84(9)
P9 Ag5 Cl3 106.29(9)
P9 Ag5 Cl4 109.76(8)
P8 Ag5 Ag6 149.24(7)
P8 Ag5 Ag4 88.48(7)
P8 Ag5 Cl3 108.20(9)
P8 Ag5 Cl4 111.56(8)
Cl3 Ag5 Ag6 52.47(5)
Cl3 Ag5 Ag4 56.29(6)
Cl3 Ag5 Cl4 94.18(7)
Cl4 Ag5 Ag6 54.82(5)
Cl4 Ag5 Ag4 52.80(5)
Ag1 Cl2 Ag3 74.38(7)
Ag2 Cl2 Ag1 74.59(6)
Ag2 Cl2 Ag3 72.02(6)
Ag1 Cl1 Ag2 73.36(7)
Ag3 Cl1 Ag1 75.69(6)
Ag3 Cl1 Ag2 72.46(6)
C109 P10 Ag6 115.6(4)
C109 P10 C115 104.1(5)
N5 P10 Ag6 117.9(3)
N5 P10 C109 106.7(5)
N5 P10 C115 101.0(5)
C115 P10 Ag6 109.7(4)
N4 P7 Ag4 119.8(3)
N4 P7 C79 101.6(5)
N4 P7 C73 100.4(7)
N4 P7 C73A 104.3(13)
C79 P7 Ag4 114.1(4)
C79 P7 C73A 112.3(13)
C73 P7 Ag4 115.9(5)
C73 P7 C79 102.5(7)
C73A P7 Ag4 104.5(11)
N5 P9 Ag5 117.8(3)
N5 P9 C97 102.0(4)
N5 P9 C103 106.5(5)
C97 P9 Ag5 109.0(4)
C103 P9 Ag5 114.7(4)
C103 P9 C97 105.4(5)
C49 P5 Ag3 113.5(4)
C55 P5 Ag3 108.4(5)
C55 P5 C49 105.6(5)
N3 P5 Ag3 120.3(3)
N3 P5 C49 106.6(5)
N3 P5 C55 100.9(5)
N4 P8 Ag5 118.9(3)
N4 P8 C91 105.4(5)
N4 P8 C85 102.4(5)
C91 P8 Ag5 112.0(4)
C85 P8 Ag5 112.4(3)
C85 P8 C91 104.4(5)
Ag6 Cl3 Ag4 73.36(6)
Ag6 Cl3 Ag5 74.51(7)
Ag5 Cl3 Ag4 71.31(6)
N2 P4 Ag3 117.3(3)
N2 P4 C43 102.6(5)
N2 P4 C37 106.3(5)
C43 P4 Ag3 110.1(3)
C43 P4 C37 103.0(5)
C37 P4 Ag3 115.7(4)
Ag4 Cl4 Ag6 74.15(6)
Ag4 Cl4 Ag5 73.72(6)
Ag5 Cl4 Ag6 72.75(6)
N1 P2 Ag2 119.3(3)
N1 P2 C19 100.5(5)
N1 P2 C13 107.5(9)
N1 P2 C13A 98(2)
C19 P2 Ag2 111.3(4)
C19 P2 C13 103.8(9)
C13 P2 Ag2 112.7(7)
C13A P2 Ag2 117.8(17)
C13A P2 C19 107.5(19)
N1 P1 Ag1 119.5(3)
N1 P1 C7 103.9(5)
N1 P1 C1 103.7(6)
C7 P1 Ag1 113.3(3)
C1 P1 Ag1 110.9(4)
C1 P1 C7 104.0(5)
C61 P6 Ag1 114.2(4)
C61 P6 C67 104.6(5)
C67 P6 Ag1 112.4(4)
N3 P6 Ag1 116.0(3)
N3 P6 C61 107.4(5)
N3 P6 C67 100.8(5)
C121 P11 Ag6 115.3(3)
C121 P11 C127 103.7(5)
C127 P11 Ag6 108.5(3)
N6 P11 Ag6 118.5(3)
N6 P11 C121 106.6(5)
N6 P11 C127 102.6(5)
C133 P12 Ag4 110.1(4)
N6 P12 Ag4 119.5(3)
N6 P12 C133 104.1(5)
N6 P12 C139 101.9(5)
C139 P12 Ag4 115.1(4)
C139 P12 C133 104.6(7)
C25 P3 Ag2 112.7(5)
C25 P3 C31 103.3(5)
N2 P3 Ag2 119.2(4)
N2 P3 C25 105.1(5)
N2 P3 C31 101.9(6)
C31 P3 Ag2 112.9(4)
C110 C109 P10 125.0(9)
C110 C109 C114 118.2(10)
C114 C109 P10 116.7(8)
P10 N5 P9 124.2(6)
C121 C126 C125 121.0(11)
C62 C61 P6 122.2(9)
C66 C61 P6 118.9(8)
C66 C61 C62 118.7(11)
P1 N1 P2 124.8(6)
C126 C121 P11 123.3(8)
C126 C121 C122 118.2(9)
C122 C121 P11 118.5(8)
C11 C10 C9 119.0(11)
C116 C115 P10 117.1(7)
C116 C115 C120 119.2(10)
C120 C115 P10 123.6(9)
C19 C24 C23 118.8(14)
C99 C98 C97 122.2(11)
C111 C110 C109 122.3(12)
C137 C136 C135 126.6(18)
C70 C69 C68 122.0(13)
C128 C129 C130 121.1(11)
C110 C111 C112 119.5(13)
C7 C8 C9 120.0(10)
P8 N4 P7 125.2(6)
C8 C7 P1 122.4(8)
C12 C7 P1 118.3(8)
C12 C7 C8 119.2(11)
C7 C12 C11 120.8(10)
C129 C128 C127 119.8(10)
C138 C133 P12 122.6(11)
C138 C133 C134 119.2(13)
C134 C133 P12 118.2(10)
C30 C25 P3 121.8(10)
C30 C25 C26 120.4(12)
C26 C25 P3 117.7(11)
C124 C125 C126 120.1(12)
C50 C49 P5 118.0(8)
C50 C49 C54 119.3(9)
C54 C49 P5 122.7(8)
C123 C122 C121 121.3(10)
C6 C1 P1 118.8(9)
C6 C1 C2 118.2(13)
C2 C1 P1 122.8(12)
C22 C23 C24 122.3(17)
C10 C9 C8 120.7(10)
C41 C40 C39 118.8(11)
C56 C55 P5 124.7(9)
C56 C55 C60 119.7(12)
C60 C55 P5 115.0(10)
C115 C116 C117 120.5(10)
C64 C63 C62 121.1(11)
C92 C91 P8 116.4(8)
C96 C91 P8 124.7(9)
C96 C91 C92 118.8(11)
P4 N2 P3 125.5(6)
C113 C112 C111 118.9(11)
C128 C127 P11 122.6(8)
C132 C127 P11 117.5(8)
C132 C127 C128 119.5(9)
C24 C19 P2 116.0(9)
C24 C19 C20 119.5(11)
C20 C19 P2 124.5(10)
C98 C97 P9 118.5(8)
C98 C97 C102 117.6(11)
C102 C97 P9 123.9(10)
C51 C50 C49 120.5(11)
C53 C54 C49 119.4(11)
C37 C42 C41 119.4(11)
C109 C114 C113 121.0(11)
C68 C67 P6 122.3(9)
C72 C67 P6 118.2(10)
C72 C67 C68 119.4(12)
C31 C36 C35 121.6(14)
C47 C46 C45 119.5(10)
C63 C62 C61 119.3(12)
P12 N6 P11 125.1(6)
C45 C44 C43 120.8(11)
C93 C92 C91 120.6(11)
C69 C68 C67 119.7(11)
C47 C48 C43 119.7(11)
C19 C20 C21 119.9(15)
C23 C22 C21 119.7(14)
C122 C123 C124 120.5(11)
C57 C56 C55 119.6(11)
C61 C66 C65 122.3(10)
C36 C31 P3 123.4(10)
C32 C31 P3 118.5(10)
C32 C31 C36 118.1(13)
C85 C86 C87 120.6(14)
C118 C117 C116 120.7(11)
C44 C43 P4 117.0(8)
C44 C43 C48 118.9(10)
C48 C43 P4 124.0(8)
C105 C104 C103 119.5(12)
C104 C103 P9 118.3(9)
C108 C103 P9 123.4(9)
C108 C103 C104 118.3(12)
C63 C64 C65 120.9(12)
C92 C93 C94 120.2(12)
C132 C131 C130 120.8(11)
C29 C30 C25 119.9(15)
C129 C130 C131 118.8(10)
P5 N3 P6 124.3(6)
C5 C6 C1 121.2(13)
C112 C113 C114 120.0(11)
C99 C100 C101 120.7(11)
C86 C85 P8 121.1(10)
C86 C85 C90 120.0(12)
C90 C85 P8 118.6(10)
C66 C65 C64 117.6(12)
C144 C139 P12 122.5(11)
C144 C139 C140 122.7(15)
C140 C139 P12 114.7(13)
C40 C41 C42 120.1(12)
C10 C11 C12 120.2(11)
C134 C135 C136 115.1(16)
C50 C51 C52 119.2(11)
C42 C37 P4 117.1(8)
C42 C37 C38 120.9(10)
C38 C37 P4 122.0(9)
C142 C143 C144 119.6(17)
C27 C28 C29 120.1(12)
C139 C144 C143 121.1(14)
C56 C57 C58 120.3(12)
C136 C137 C138 116.5(17)
C133 C138 C137 121.6(14)
C100 C99 C98 120.1(14)
C131 C132 C127 120.0(10)
C30 C29 C28 119.9(16)
C135 C134 C133 120.9(14)
C44 C45 C46 119.7(11)
C104 C105 C106 121.6(12)
C34 C35 C36 118.4(15)
C118 C119 C120 120.3(11)
C38 C39 C40 121.2(12)
C117 C118 C119 119.5(10)
C86 C87 C88 119.2(15)
C69 C70 C71 117.7(14)
C1 C2 C3 117.4(15)
C4 C3 C2 123.3(14)
C143 C142 C141 119(2)
C27 C26 C25 118.6(17)
C28 C27 C26 120.8(17)
C95 C94 C93 119.0(13)
C90 C89 C88 119.1(15)
C52 C53 C54 121.7(12)
C89 C88 C87 120.2(12)
C140 C141 C142 119.4(16)
C105 C106 C107 118.8(13)
C53 C52 C51 120.0(11)
C95 C96 C91 120.7(12)
C59 C60 C55 119.2(13)
C103 C108 C107 121.7(12)
C125 C124 C123 118.9(11)
C46 C47 C48 121.4(11)
C106 C107 C108 120.0(13)
C139 C140 C141 117.1(17)
C119 C120 C115 119.7(12)
C20 C21 C22 119.7(15)
C96 C95 C94 120.7(12)
C6 C5 C4 121.9(15)
C33 C34 C35 121.1(15)
C100 C101 C102 119.6(12)
C39 C38 C37 119.5(12)
C97 C102 C101 119.7(13)
C89 C90 C85 120.7(15)
C3 C4 C5 117.9(14)
C70 C71 C72 121.2(16)
C60 C59 C58 118.6(14)
C67 C72 C71 119.8(15)
C57 C58 C59 122.1(13)
C34 C33 C32 120.1(16)
C31 C32 C33 120.6(14)
F1 B1 F4 106.3(15)
F3 B1 F1 112.2(11)
F3 B1 F4 108.2(16)
F2 B1 F1 108.0(13)
F2 B1 F3 117.7(18)
F2 B1 F4 103.6(16)
F6 B2 F5 115.9(16)
F6 B2 F8 117(3)
F6 B2 F7 112(2)
F5 B2 F7 102(3)
F8 B2 F5 106.0(18)
F8 B2 F7 102(2)
C16 C17 C18 119.2(17)
C13 C18 C17 121.2(17)
C18 C13 P2 120.8(16)
C18 C13 C14 119.5(17)
C14 C13 P2 119.7(15)
C15 C14 C13 119.0(17)
C16 C15 C14 120.9(17)
C17 C16 C15 120.0(17)
C15A C14A C13A 119(3)
C14A C13A P2 127(3)
C18A C13A P2 112(3)
C18A C13A C14A 120(3)
C17A C18A C13A 120(3)
C18A C17A C16A 120(2)
C15A C16A C17A 120(2)
C16A C15A C14A 120(2)
C83 C82 C81 118.0(14)
C82 C81 C80 122.8(16)
C79 C80 C81 118.2(15)
C80 C79 P7 115.4(10)
C84 C79 P7 126.5(9)
C84 C79 C80 118.0(12)
C79 C84 C83 123.5(12)
C82 C83 C84 118.9(13)
C77 C76 C75 118.8(16)
C76 C75 C74 121.9(17)
C73 C74 C75 118.1(16)
C74 C73 P7 124.4(12)
C74 C73 C78 120.8(14)
C78 C73 P7 114.8(11)
C77 C78 C73 120.5(14)
C78 C77 C76 119.9(14)
C78A C73A P7 122(2)
C78A C73A C74A 120(3)
C74A C73A P7 118(3)
C77A C78A C73A 120(3)
C76A C77A C78A 120(3)
C77A C76A C75A 120(2)
C74A C75A C76A 120(2)
C75A C74A C73A 120(2)

loop_
_geom_bond_atom_site_label_1
_geom_bond_atom_site_label_2
_geom_bond_distance
Ag6 Ag4 3.2478(10)
Ag6 Ag5 3.2087(9)
Ag6 P10 2.433(3)
Ag6 Cl3 2.640(2)
Ag6 Cl4 2.746(2)
Ag6 P11 2.429(3)
Ag1 Ag3 3.2646(10)
Ag1 Ag2 3.2277(11)
Ag1 Cl2 2.665(3)
Ag1 Cl1 2.677(3)
Ag1 P1 2.428(3)
Ag1 P6 2.430(3)
Ag4 Ag5 3.1805(10)
Ag4 P7 2.436(2)
Ag4 Cl3 2.793(3)
Ag4 Cl4 2.639(2)
Ag4 P12 2.435(3)
Ag3 Ag2 3.1737(10)
Ag3 Cl2 2.735(3)
Ag3 Cl1 2.643(2)
Ag3 P5 2.443(3)
Ag3 P4 2.422(3)
Ag2 Cl2 2.662(2)
Ag2 Cl1 2.725(3)
Ag2 P2 2.441(3)
Ag2 P3 2.436(3)
Ag5 P9 2.425(3)
Ag5 P8 2.428(3)
Ag5 Cl3 2.660(3)
Ag5 Cl4 2.663(2)
P10 C109 1.816(11)
P10 N5 1.690(9)
P10 C115 1.828(10)
P7 N4 1.697(10)
P7 C79 1.837(12)
P7 C73 1.787(16)
P7 C73A 1.97(4)
P9 N5 1.704(9)
P9 C97 1.808(12)
P9 C103 1.802(13)
P5 C49 1.828(10)
P5 C55 1.811(13)
P5 N3 1.688(9)
P8 N4 1.691(10)
P8 C91 1.839(12)
P8 C85 1.838(12)
P4 N2 1.676(10)
P4 C43 1.816(10)
P4 C37 1.864(11)
P2 N1 1.702(10)
P2 C19 1.822(10)
P2 C13 1.84(3)
P2 C13A 1.82(6)
P1 N1 1.690(10)
P1 C7 1.830(12)
P1 C1 1.821(15)
P6 C61 1.813(12)
P6 C67 1.830(11)
P6 N3 1.702(9)
P11 C121 1.824(10)
P11 C127 1.825(10)
P11 N6 1.689(10)
P12 C133 1.869(13)
P12 N6 1.683(9)
P12 C139 1.787(15)
P3 C25 1.810(11)
P3 N2 1.695(9)
P3 C31 1.817(13)
F1 B1 1.398(16)
C109 C110 1.370(17)
C109 C114 1.392(15)
F3 B1 1.308(17)
C126 C121 1.375(16)
C126 C125 1.407(17)
C61 C62 1.408(15)
C61 C66 1.378(17)
C121 C122 1.399(14)
C10 C9 1.388(16)
C10 C11 1.371(17)
C115 C116 1.379(16)
C115 C120 1.395(14)
C24 C23 1.40(2)
C24 C19 1.369(19)
C98 C97 1.390(18)
C98 C99 1.376(16)
C110 C111 1.353(19)
C136 C135 1.38(2)
C136 C137 1.33(2)
C69 C68 1.367(17)
C69 C70 1.37(2)
C129 C128 1.373(15)
C129 C130 1.377(19)
C111 C112 1.435(19)
C8 C7 1.387(15)
C8 C9 1.395(16)
C7 C12 1.370(16)
C12 C11 1.406(18)
C128 C127 1.397(15)
F2 B1 1.31(2)
C133 C138 1.34(2)
C133 C134 1.42(2)
C25 C30 1.40(2)
C25 C26 1.407(19)
C125 C124 1.372(19)
C49 C50 1.384(16)
C49 C54 1.393(15)
C122 C123 1.364(15)
C1 C6 1.375(19)
C1 C2 1.406(16)
C23 C22 1.31(3)
C40 C41 1.367(19)
C40 C39 1.40(2)
C55 C56 1.415(16)
C55 C60 1.432(18)
C116 C117 1.391(16)
C63 C62 1.398(18)
C63 C64 1.35(2)
C91 C92 1.385(16)
C91 C96 1.379(15)
C112 C113 1.36(2)
C127 C132 1.384(15)
C19 C20 1.381(17)
C97 C102 1.398(15)
C50 C51 1.375(15)
C54 C53 1.381(16)
C42 C41 1.390(17)
C42 C37 1.361(17)
C114 C113 1.396(16)
C67 C68 1.387(16)
C67 C72 1.37(2)
C36 C31 1.367(18)
C36 C35 1.38(2)
C46 C45 1.40(2)
C46 C47 1.359(18)
C44 C43 1.391(16)
C44 C45 1.380(16)
C92 C93 1.357(19)
C48 C43 1.396(15)
C48 C47 1.386(15)
C20 C21 1.39(2)
C22 C21 1.39(3)
C123 C124 1.407(17)
C56 C57 1.358(17)
C66 C65 1.392(18)
C31 C32 1.344(18)
C86 C85 1.373(19)
C86 C87 1.389(19)
C117 C118 1.363(17)
C104 C103 1.428(16)
C104 C105 1.39(2)
C103 C108 1.379(17)
C64 C65 1.415(18)
C93 C94 1.392(19)
C131 C130 1.396(18)
C131 C132 1.372(15)
C30 C29 1.385(19)
C6 C5 1.363(19)
F4 B1 1.42(3)
C100 C99 1.34(2)
C100 C101 1.39(2)
C85 C90 1.386(19)
C139 C144 1.31(2)
C139 C140 1.39(2)
C135 C134 1.36(2)
C51 C52 1.41(2)
C37 C38 1.382(16)
C143 C144 1.45(2)
C143 C142 1.30(3)
F6 B2 1.27(3)
C28 C29 1.40(3)
C28 C27 1.38(3)
C57 C58 1.38(2)
C137 C138 1.38(2)
F5 B2 1.41(2)
C105 C106 1.39(2)
C35 C34 1.37(3)
C119 C118 1.39(2)
C119 C120 1.394(18)
C39 C38 1.338(18)
C87 C88 1.40(2)
C70 C71 1.38(3)
C2 C3 1.42(2)
C3 C4 1.33(3)
C142 C141 1.49(3)
C26 C27 1.401(19)
C94 C95 1.371(18)
C89 C88 1.39(3)
C89 C90 1.386(17)
C53 C52 1.33(2)
C141 C140 1.40(3)
C106 C107 1.39(2)
C96 C95 1.36(2)
C60 C59 1.39(2)
C108 C107 1.40(2)
C5 C4 1.37(2)
C34 C33 1.31(3)
C101 C102 1.414(16)
F8 B2 1.32(4)
C71 C72 1.38(2)
F7 B2 1.49(4)
C59 C58 1.40(3)
C33 C32 1.41(2)
C17 C18 1.40(2)
C17 C16 1.38(2)
C18 C13 1.379(19)
C13 C14 1.40(2)
C14 C15 1.39(2)
C15 C16 1.39(2)
C14A C13A 1.37(3)
C14A C15A 1.36(3)
C13A C18A 1.37(3)
C18A C17A 1.35(3)
C17A C16A 1.36(3)
C16A C15A 1.36(3)
C82 C81 1.361(17)
C82 C83 1.354(16)
C81 C80 1.391(17)
C80 C79 1.355(15)
C79 C84 1.355(14)
C84 C83 1.368(14)
C76 C75 1.391(19)
C76 C77 1.387(18)
C75 C74 1.393(17)
C74 C73 1.378(17)
C73 C78 1.388(16)
C78 C77 1.382(16)
C73A C78A 1.36(3)
C73A C74A 1.37(3)
C78A C77A 1.36(3)
C77A C76A 1.36(3)
C76A C75A 1.36(3)
C75A C74A 1.36(3)

loop_
_smtbx_masks_void_nr
_smtbx_masks_void_average_x
_smtbx_masks_void_average_y
_smtbx_masks_void_average_z
_smtbx_masks_void_volume
_smtbx_masks_void_count_electrons
1 -0.150 0.018 0.081 197.0 44.3
2 -0.083 0.063 0.509 7.3 0.0
3 0.004 0.207 0.507 10.7 0.0
4 0.150 0.518 0.919 197.0 45.6
5 0.083 0.563 0.491 7.3 0.0
6 -0.004 0.707 0.493 10.7 0.0

loop_
_twin_individual_id
_twin_individual_mass_fraction_refined
1 0.949(9)
2 0.051(9)
